data_7133125
loop_
_publ_author_name
'Zhao, Lehua'
'Zhang, Yu'
'Wang, Huali'
'Wang, Jing'
'He, Cheng'
'Zhao, Liang'
'Duan, Chunying'

_publ_section_title
;
 Isolation of a copper photocatalyst on a metal-organic cage for the
 sulfonylation of aryl halides resulting from visible-light-mediated
 C(sp<sup>2</sup>)-S cross-coupling.
;
_journal_issue 53
_journal_name_full 'Chemical communications (Cambridge, England)'
_journal_page_first 6805
_journal_page_last 6808
_journal_paper_doi 10.1039/d4cc02061h
_journal_volume 60
_journal_year 2024
_chemical_formula_moiety 'C156 H108 Ce4 N36 O24, 3(C3 H7 N O)'
_chemical_formula_sum 'C165 H129 Ce4 N39 O27'
_chemical_formula_weight 3650.54
_space_group_crystal_system triclinic
_space_group_IT_number 2
_space_group_name_Hall '-P 1'
_space_group_name_H-M_alt 'P -1'
_atom_sites_solution_hydrogens geom
_audit_creation_date 2024-03-29
_audit_creation_method
;
Olex2 1.5
(compiled 2023.08.24 svn.re1ec1418 for OlexSys, GUI svn.r6928)
;
_audit_update_record
;
2024-04-18 deposited with the CCDC.	2024-05-30 downloaded from the CCDC.
;
_cell_angle_alpha 82.095(4)
_cell_angle_beta 83.235(3)
_cell_angle_gamma 63.886(4)
_cell_formula_units_Z 2
_cell_length_a 22.747(2)
_cell_length_b 25.744(3)
_cell_length_c 26.168(2)
_cell_measurement_reflns_used 9815
_cell_measurement_temperature 219.00
_cell_measurement_theta_max 27.55
_cell_measurement_theta_min 2.42
_cell_volume 13601(2)
_computing_cell_refinement 'SAINT V8.40A (Bruker, 2019)'
_computing_data_collection 'SAINT V8.40A (Bruker, 2019)'
_computing_data_reduction 'SAINT V8.40A (Bruker, 2019)'
_computing_molecular_graphics 'Olex2 1.5 (Dolomanov et al., 2009)'
_computing_publication_material 'Olex2 1.5 (Dolomanov et al., 2009)'
_computing_structure_refinement 'XL  (Sheldrick, 2008)'
_diffrn_ambient_temperature 219.00
_diffrn_measured_fraction_theta_full 0.998
_diffrn_measured_fraction_theta_max 0.992
_diffrn_measurement_device_type 'Bruker APEX-II CCD'
_diffrn_measurement_method '\f and \w scans'
_diffrn_radiation_type MoK\a
_diffrn_radiation_wavelength 0.71073
_diffrn_reflns_av_R_equivalents 0.0866
_diffrn_reflns_av_unetI/netI 0.0765
_diffrn_reflns_Laue_measured_fraction_full 0.998
_diffrn_reflns_Laue_measured_fraction_max 0.992
_diffrn_reflns_limit_h_max 29
_diffrn_reflns_limit_h_min -29
_diffrn_reflns_limit_k_max 33
_diffrn_reflns_limit_k_min -33
_diffrn_reflns_limit_l_max 33
_diffrn_reflns_limit_l_min -34
_diffrn_reflns_number 299733
_diffrn_reflns_point_group_measured_fraction_full 0.998
_diffrn_reflns_point_group_measured_fraction_max 0.992
_diffrn_reflns_theta_full 25.242
_diffrn_reflns_theta_max 27.570
_diffrn_reflns_theta_min 1.803
_diffrn_source_current 35.0
_diffrn_source_power 1.4
_diffrn_source_voltage 40.0
_diffrn_standards_number 0
_exptl_absorpt_coefficient_mu 0.706
_exptl_absorpt_correction_T_max 0.7456
_exptl_absorpt_correction_T_min 0.6176
_exptl_absorpt_correction_type none
_exptl_absorpt_process_details
;
SADABS-2016/2 (Bruker,2016/2) was used for absorption correction.
wR2(int) was 0.1327 before and 0.0734 after correction.
The Ratio of minimum to maximum transmission is 0.8283.
The \l/2 correction factor is Not present.
;
_exptl_crystal_colour black
_exptl_crystal_density_diffrn 0.891
_exptl_crystal_description block
_exptl_crystal_F_000 3680
_exptl_crystal_size_max 0.22
_exptl_crystal_size_mid 0.20
_exptl_crystal_size_min 0.19
_refine_diff_density_max 2.187
_refine_diff_density_min -1.404
_refine_diff_density_rms 0.105
_refine_ls_extinction_method none
_refine_ls_goodness_of_fit_ref 1.023
_refine_ls_hydrogen_treatment constr
_refine_ls_matrix_type full
_refine_ls_number_parameters 2122
_refine_ls_number_reflns 62422
_refine_ls_number_restraints 52
_refine_ls_restrained_S_all 1.026
_refine_ls_R_factor_all 0.0926
_refine_ls_R_factor_gt 0.0634
_refine_ls_shift/su_max 0.003
_refine_ls_shift/su_mean 0.000
_refine_ls_structure_factor_coef Fsqd
_refine_ls_weighting_details 'w=1/[\s^2^(Fo^2^)+(0.1033P)^2^+16.7099P] where P=(Fo^2^+2Fc^2^)/3'
_refine_ls_weighting_scheme calc
_refine_ls_wR_factor_gt 0.1832
_refine_ls_wR_factor_ref 0.2001
_reflns_Friedel_coverage 0.000
_reflns_number_gt 41244
_reflns_number_total 62422
_reflns_threshold_expression 'I > 2\s(I)'
_cod_data_source_file d4cc02061h2.cif
_cod_data_source_block CeBPDS
_cod_depositor_comments 'Adding full bibliography for 7133125.cif.'
_cod_database_code 7133125
_shelx_shelxl_version_number 2019/1
_shelx_space_group_comment
;
The symmetry employed for this shelxl refinement is uniquely defined
by the following loop, which should always be used as a source of
symmetry information in preference to the above space-group names.
They are only intended as comments.
;
_olex2_refinement_description
;
1. Fixed Uiso
 At 1.2 times of:
  All C(H) groups, All N(H) groups
 At 1.5 times of:
  All C(H,H,H) groups
2. Rigid bond restraints
 C144, C143, C100, C101
 with sigma for 1-2 distances of 0.01 and sigma for 1-3 distances of 0.02
 N4, C14
 with sigma for 1-2 distances of 0.01 and sigma for 1-3 distances of 0.02
 C106, C107
 with sigma for 1-2 distances of 0.01 and sigma for 1-3 distances of 0.02
3. Uiso/Uaniso restraints and constraints
Uanis(C144) \\sim Ueq, Uanis(C24) \\sim Ueq: with sigma of 0.01 and sigma for
terminal atoms of 0.02
Uanis(N35) \\sim Ueq, Uanis(C144) \\sim Ueq, Uanis(C143) \\sim Ueq, Uanis(C80)
\\sim Ueq, Uanis(C81) \\sim Ueq: with sigma of 0.01 and sigma for terminal
atoms of 0.02
Uanis(C100) \\sim Ueq, Uanis(C101) \\sim Ueq: with sigma of 0.01 and sigma for
terminal atoms of 0.02
4.a Aromatic/amide H refined with riding coordinates:
 N8(H8), N11(H11), N17(H17), N20(H20), N40(H40), N5(H5), N29(H29), N26(H26),
 N32(H32), N23(H23), N2(H2), N13(H13), C9(H9), C45(H45), C58(H58), C165(H165),
 C47(H47), C71(H71), C37(H37), C84(H84), C50(H50), C7(H7), C12(H12), C76(H76),
 C88(H88), C123(H123), C110(H110), C149(H149), C32(H32A), C27(H27), C102(H102),
 C131(H131), C87(H87), C62(H62), C161(H161), C119(H119), C136(H136), C18(H18),
 C97(H97), C128(H128), C114(H114), C5(H5A), C10(H10), C61(H61), C113(H113),
 C75(H75), C17(H17A), C49(H49), C13(H13A), C48(H48), C53(H53), C20(H20A),
 C28(H28), C95(H95), C15(H15), C121(H121), C127(H127), C107(H107), C74(H74),
 C30(H30), C2(H2A), C4(H4), C73(H73), C152(H152), C108(H108), C155(H155),
 C105(H105), C118(H118), C54(H54), C134(H134), C79(H79), C66(H66), C82(H82),
 C64(H64), C101(H101), C116(H116), C125(H125), C158(H158), C69(H69), C3(H3),
 C139(H139), C92(H92), C42(H42), C106(H106), C140(H140), C99(H99), C132(H132),
 C145(H145), C29(H29A), C93(H93), C56(H56), C55(H55), C133(H133), C153(H153),
 C90(H90), C67(H67), C154(H154), C43(H43), C142(H142), C147(H147), C100(H100),
 C80(H80), C81(H81), C126(H126), C38(H38), C144(H144), C22(H22), C25(H25),
 C164(H164), C24(H24), C23(H23A)
4.b Idealised Me refined as rotating group:
 C159(H15A,H15B,H15C), C157(H15D,H15E,H15F), C160(H16A,H16B,H16C), C156(H15G,
 H15H,H15I), C40(H40A,H40B,H40C), C163(H16D,H16E,H16F)
;
_smtbx_masks_void_probe_radius 1.2
_smtbx_masks_void_truncation_radius 1.2
_olex2_submission_special_instructions 'No special instructions were received'

loop_
_space_group_symop_operation_xyz
'x, y, z'
'-x, -y, -z'

loop_
_atom_site_label
_atom_site_type_symbol
_atom_site_fract_x
_atom_site_fract_y
_atom_site_fract_z
_atom_site_U_iso_or_equiv
_atom_site_adp_type
_atom_site_occupancy
_atom_site_site_symmetry_order
_atom_site_calc_flag
_atom_site_refinement_flags_posn
_atom_site_refinement_flags_adp
_atom_site_refinement_flags_occupancy
_atom_site_disorder_assembly
_atom_site_disorder_group
Ce1 Ce 0.73567(2) 1.01247(2) 0.97055(2) 0.03709(7) Uani 1 1 d . . . . .
Ce4 Ce 0.85217(2) 0.36997(2) 0.92152(2) 0.03705(7) Uani 1 1 d . . . . .
Ce2 Ce 1.05325(2) 0.72635(2) 0.44518(2) 0.03948(8) Uani 1 1 d . . . . .
Ce3 Ce 0.30291(2) 0.90334(2) 0.62208(2) 0.03751(8) Uani 1 1 d . . . . .
O12 O 0.93696(15) 0.28483(13) 0.91262(13) 0.0390(7) Uani 1 1 d . . . . .
O21 O 0.28804(17) 0.92728(16) 0.53876(13) 0.0468(8) Uani 1 1 d . . . . .
O1 O 0.64870(17) 1.09343(15) 0.98868(13) 0.0433(8) Uani 1 1 d . . . . .
O24 O 0.86870(17) 0.35032(15) 1.00465(13) 0.0448(8) Uani 1 1 d . . . . .
O9 O 0.78940(17) 1.06728(15) 0.95294(15) 0.0485(9) Uani 1 1 d . . . . .
O11 O 0.85050(17) 0.46288(14) 0.93644(14) 0.0469(9) Uani 1 1 d . . . . .
O16 O 0.21638(15) 0.98600(16) 0.63393(13) 0.0440(8) Uani 1 1 d . . . . .
O8 O 0.22291(17) 0.87422(16) 0.62924(13) 0.0469(8) Uani 1 1 d . . . . .
O15 O 0.41497(16) 0.89055(16) 0.58788(14) 0.0468(8) Uani 1 1 d . . . . .
O3 O 1.01083(18) 0.78046(16) 0.51653(13) 0.0493(9) Uani 1 1 d . . . . .
O10 O 0.77850(17) 0.90573(15) 0.98327(14) 0.0453(8) Uani 1 1 d . . . . .
O4 O 1.13814(19) 0.64198(17) 0.43530(14) 0.0508(9) Uani 1 1 d . . . . .
O5 O 0.76286(19) 1.00574(17) 1.05082(14) 0.0515(9) Uani 1 1 d . . . . .
O23 O 0.76287(18) 0.44375(15) 0.87631(14) 0.0475(9) Uani 1 1 d . . . . .
O20 O 0.78911(17) 0.32287(15) 0.93463(13) 0.0457(8) Uani 1 1 d . . . . .
O19 O 0.89635(17) 0.40359(15) 0.83862(13) 0.0452(8) Uani 1 1 d . . . . .
O14 O 0.92945(17) 0.77007(17) 0.45042(13) 0.0464(8) Uani 1 1 d . . . . .
O2 O 0.78281(19) 0.97451(16) 0.89047(13) 0.0500(9) Uani 1 1 d . . . . .
O17 O 1.05042(19) 0.73615(17) 0.36053(13) 0.0520(9) Uani 1 1 d . . . . .
O13 O 1.11949(18) 0.76987(17) 0.42429(14) 0.0520(9) Uani 1 1 d . . . . .
O18 O 1.01981(19) 0.66393(17) 0.50905(13) 0.0492(9) Uani 1 1 d . . . . .
O6 O 0.65542(18) 0.98958(17) 0.94131(13) 0.0486(9) Uani 1 1 d . . . . .
O7 O 0.35708(17) 0.92003(17) 0.69098(13) 0.0461(9) Uani 1 1 d . . . . .
O22 O 0.36446(19) 0.81616(16) 0.66919(14) 0.0525(9) Uani 1 1 d . . . . .
N12 N 0.25489(19) 0.89942(18) 0.71879(14) 0.0388(9) Uani 1 1 d . . . . .
N14 N 0.8658(2) 0.94790(17) 0.96729(15) 0.0389(9) Uani 1 1 d . . . . .
N8 N 0.6235(2) 0.9565(2) 1.01882(15) 0.0444(10) Uani 1 1 d . . . . .
H8 H 0.599125 0.941846 1.037440 0.053 Uiso 1 1 calc R U . . .
N11 N 0.2957(2) 0.89809(19) 0.75611(15) 0.0418(10) Uani 1 1 d . . . . .
H11 H 0.288377 0.889732 0.788889 0.050 Uiso 1 1 calc R U . . .
N25 N 0.9994(2) 0.66406(19) 0.41310(15) 0.0431(10) Uani 1 1 d . . . . .
N19 N 0.9871(2) 0.83849(19) 0.42065(15) 0.0416(9) Uani 1 1 d . . . . .
N1 N 0.6866(2) 1.07668(19) 0.88417(15) 0.0404(9) Uani 1 1 d . . . . .
N17 N 0.9604(2) 0.43084(18) 0.93138(19) 0.0501(11) Uani 1 1 d . . . . .
H17 H 0.994785 0.437444 0.931519 0.060 Uiso 1 1 calc R U . . .
N20 N 0.9202(2) 0.86100(19) 0.43882(16) 0.0429(10) Uani 1 1 d . . . . .
H20 H 0.896429 0.898127 0.440181 0.051 Uiso 1 1 calc R U . . .
O26 O 0.8965(2) -0.03737(19) 0.47591(18) 0.0679(12) Uani 1 1 d . . . . .
N18 N 0.9660(2) 0.37479(17) 0.92518(16) 0.0436(10) Uani 1 1 d . . . . .
N7 N 0.66693(19) 0.97113(18) 1.04044(15) 0.0390(9) Uani 1 1 d . . . . .
N40 N 0.8842(2) 0.88900(17) 0.96851(16) 0.0419(9) Uani 1 1 d . . . . .
H40 H 0.925286 0.864369 0.964950 0.050 Uiso 1 1 calc R U . . .
N36 N 0.7463(2) 0.43409(18) 0.97650(17) 0.0450(10) Uani 1 1 d . . . . .
N5 N 1.0911(3) 0.7226(2) 0.57050(16) 0.0527(12) Uani 1 1 d . . . . .
H5 H 1.108242 0.713951 0.600301 0.063 Uiso 1 1 calc R U . . .
N30 N 0.8346(2) 0.33852(18) 0.83348(16) 0.0447(10) Uani 1 1 d . . . . .
N24 N 0.3298(2) 0.9969(2) 0.60759(16) 0.0427(10) Uani 1 1 d . . . . .
N31 N 0.3636(2) 0.8104(2) 0.57238(17) 0.0459(10) Uani 1 1 d . . . . .
N10 N 0.4230(2) 0.9019(2) 0.86088(17) 0.0546(12) Uani 1 1 d . . . . .
N6 N 1.1200(2) 0.6917(2) 0.52720(16) 0.0474(10) Uani 1 1 d . . . . .
N29 N 0.8560(2) 0.3635(2) 0.78929(16) 0.0481(11) Uani 1 1 d . . . . .
H29 H 0.850762 0.357300 0.758641 0.058 Uiso 1 1 calc R U . . .
N26 N 0.9836(2) 0.62898(19) 0.45158(16) 0.0485(11) Uani 1 1 d . . . . .
H26 H 0.967182 0.606218 0.444530 0.058 Uiso 1 1 calc R U . . .
N32 N 0.4033(2) 0.7597(2) 0.60111(18) 0.0530(11) Uani 1 1 d . . . . .
H32 H 0.426861 0.726836 0.588143 0.064 Uiso 1 1 calc R U . . .
N23 N 0.3941(2) 0.9846(2) 0.58973(19) 0.0547(12) Uani 1 1 d . . . . .
H23 H 0.408286 1.011389 0.584218 0.066 Uiso 1 1 calc R U . . .
C103 C 0.1929(2) 1.0375(2) 0.65147(19) 0.0454(12) Uani 1 1 d . . . . .
N2 N 0.7170(2) 1.0540(2) 0.83807(15) 0.0489(11) Uani 1 1 d . . . . .
H2 H 0.705739 1.072272 0.807712 0.059 Uiso 1 1 calc R U . . .
N13 N 0.6942(2) 0.4749(2) 0.94687(18) 0.0548(12) Uani 1 1 d . . . . .
H13 H 0.656183 0.497353 0.960687 0.066 Uiso 1 1 calc R U . . .
C46 C 0.1505(2) 0.9045(2) 0.7050(2) 0.0449(12) Uani 1 1 d . . . . .
C162 C 0.7574(3) 0.9888(2) 1.10025(18) 0.0438(12) Uani 1 1 d . . . . .
C9 C 0.5299(3) 0.9361(3) 0.9628(2) 0.0490(13) Uani 1 1 d . . . . .
H9 H 0.522222 0.932683 0.998897 0.059 Uiso 1 1 calc R U . . .
C51 C 0.1640(2) 0.8899(2) 0.6531(2) 0.0430(12) Uani 1 1 d . . . . .
C77 C 1.0010(2) 0.2531(2) 0.90845(18) 0.0391(11) Uani 1 1 d . . . . .
C19 C 1.0353(3) 0.7661(2) 0.5601(2) 0.0460(12) Uani 1 1 d . . . . .
C151 C 0.2981(3) 0.9096(3) 0.49187(18) 0.0452(12) Uani 1 1 d . . . . .
C130 C 0.8449(3) 0.3587(2) 1.0523(2) 0.0464(12) Uani 1 1 d . . . . .
C70 C 0.9000(3) 0.4725(2) 0.9369(2) 0.0486(13) Uani 1 1 d . . . . .
N38 N 0.8853(3) 0.0406(2) 0.5125(2) 0.0606(13) Uani 1 1 d . . . . .
N3 N 0.8247(3) 0.9557(3) 0.71018(19) 0.0709(15) Uani 1 1 d . . . . .
C120 C 0.9021(3) 0.4284(2) 0.7478(2) 0.0490(13) Uani 1 1 d . . . . .
C45 C 0.1986(2) 0.9030(2) 0.73596(19) 0.0419(11) Uani 1 1 d . . . . .
H45 H 0.188170 0.904673 0.771712 0.050 Uiso 1 1 calc R U . . .
C44 C 0.3460(2) 0.9103(2) 0.73849(19) 0.0396(11) Uani 1 1 d . . . . .
C58 C 0.9119(3) 0.9631(2) 0.9600(2) 0.0449(12) Uani 1 1 d . . . . .
H58 H 0.954812 0.933250 0.958685 0.054 Uiso 1 1 calc R U . . .
C83 C 1.0711(3) 0.8639(3) 0.3775(2) 0.0496(13) Uani 1 1 d . . . . .
C165 C 0.3854(3) 0.8965(3) 0.82746(19) 0.0474(13) Uani 1 1 d . . . . .
H165 H 0.356249 0.880179 0.840539 0.057 Uiso 1 1 calc R U . . .
C47 C 0.0874(3) 0.9186(3) 0.7284(2) 0.0529(14) Uani 1 1 d . . . . .
H47 H 0.079204 0.925402 0.763488 0.063 Uiso 1 1 calc R U . . .
C71 C 1.0263(3) 0.3369(2) 0.9176(2) 0.0491(13) Uani 1 1 d . . . . .
H71 H 1.059560 0.349182 0.917647 0.059 Uiso 1 1 calc R U . . .
N22 N 0.5915(2) 0.9420(2) 0.5375(2) 0.0632(14) Uani 1 1 d . . . . .
C59 C 0.8361(3) 0.8712(2) 0.97545(18) 0.0413(11) Uani 1 1 d . . . . .
C96 C 0.4333(2) 0.9289(2) 0.5815(2) 0.0436(12) Uani 1 1 d . . . . .
C35 C 0.8032(3) 0.9686(3) 0.80082(19) 0.0471(12) Uani 1 1 d . . . . .
C52 C 0.8442(3) 1.0719(2) 0.9501(2) 0.0465(12) Uani 1 1 d . . . . .
C37 C 0.4923(3) 0.9261(3) 0.9315(2) 0.0499(13) Uani 1 1 d . . . . .
H37 H 0.459008 0.915332 0.945998 0.060 Uiso 1 1 calc R U . . .
N27 N 0.9357(3) 0.5258(2) 0.5759(2) 0.0708(15) Uani 1 1 d . . . . .
C6 C 0.5952(3) 1.1611(2) 0.9187(2) 0.0486(13) Uani 1 1 d . . . . .
C122 C 0.8847(2) 0.3970(2) 0.7953(2) 0.0422(11) Uani 1 1 d . . . . .
C84 C 1.0055(3) 0.8770(3) 0.39842(19) 0.0467(12) Uani 1 1 d . . . . .
H84 H 0.974110 0.915977 0.395626 0.056 Uiso 1 1 calc R U . . .
C8 C 0.7645(3) 1.0020(3) 0.84553(18) 0.0436(12) Uani 1 1 d . . . . .
C78 C 1.1249(3) 0.8105(3) 0.3912(2) 0.0498(13) Uani 1 1 d . . . . .
C85 C 0.8956(3) 0.8236(2) 0.45344(18) 0.0423(11) Uani 1 1 d . . . . .
C1 C 0.6025(3) 1.1438(2) 0.9716(2) 0.0431(11) Uani 1 1 d . . . . .
C50 C 0.1129(3) 0.8923(3) 0.6268(2) 0.0495(13) Uani 1 1 d . . . . .
H50 H 0.120711 0.882794 0.592438 0.059 Uiso 1 1 calc R U . . .
C72 C 1.0457(3) 0.2776(2) 0.90934(19) 0.0435(12) Uani 1 1 d . . . . .
O25 O 0.0156(2) 0.8283(2) 0.9469(3) 0.0940(18) Uani 1 1 d . . . . .
C33 C 0.6221(2) 0.9668(2) 0.96801(19) 0.0416(11) Uani 1 1 d . . . . .
N4 N 0.9714(3) 0.8191(3) 0.6930(2) 0.0747(16) Uani 1 1 d . U . . .
C60 C 0.8533(3) 0.8093(2) 0.9721(2) 0.0449(12) Uani 1 1 d . . . . .
C150 C 0.3344(3) 0.8507(3) 0.4833(2) 0.0496(13) Uani 1 1 d . . . . .
C86 C 0.8273(2) 0.8452(2) 0.4737(2) 0.0458(12) Uani 1 1 d . . . . .
C11 C 0.8782(3) 0.9035(3) 0.72222(19) 0.0484(13) Uani 1 1 d . . . . .
C7 C 0.6366(3) 1.1260(3) 0.8781(2) 0.0510(13) Uani 1 1 d . . . . .
H7 H 0.625658 1.140885 0.843899 0.061 Uiso 1 1 calc R U . . .
C31 C 0.7134(3) 0.9658(2) 1.12005(19) 0.0478(13) Uani 1 1 d . . . . .
C104 C 1.0269(3) 0.7308(2) 0.3191(2) 0.0533(14) Uani 1 1 d . . . . .
C135 C 0.7783(3) 0.3979(3) 1.0645(2) 0.0517(13) Uani 1 1 d . . . . .
C12 C 0.8969(3) 0.8846(3) 0.7719(2) 0.0621(16) Uani 1 1 d . . . . .
H12 H 0.934503 0.850057 0.779435 0.075 Uiso 1 1 calc R U . . .
C111 C 0.9945(3) 0.6313(2) 0.4993(2) 0.0466(12) Uani 1 1 d . . . . .
C76 C 1.0268(3) 0.1943(2) 0.9027(2) 0.0471(12) Uani 1 1 d . . . . .
H76 H 0.997979 0.177011 0.902713 0.057 Uiso 1 1 calc R U . . .
C129 C 0.7579(3) 0.2982(2) 0.9154(2) 0.0474(13) Uani 1 1 d . . . . .
C137 C 0.7082(3) 0.4761(2) 0.8975(2) 0.0470(12) Uani 1 1 d . . . . .
C68 C 0.8923(3) 0.5306(2) 0.9453(2) 0.0525(14) Uani 1 1 d . . . . .
C88 C 0.7227(3) 0.9158(3) 0.5035(2) 0.0503(13) Uani 1 1 d . . . . .
H88 H 0.694816 0.953980 0.511093 0.060 Uiso 1 1 calc R U . . .
C41 C 0.3875(2) 0.9132(2) 0.7763(2) 0.0448(12) Uani 1 1 d . . . . .
C109 C 0.9913(3) 0.6977(3) 0.3212(2) 0.0551(14) Uani 1 1 d . . . . .
C123 C 0.8061(3) 0.3076(2) 0.8244(2) 0.0522(14) Uani 1 1 d . . . . .
H123 H 0.809648 0.298200 0.790367 0.063 Uiso 1 1 calc R U . . .
C110 C 0.9798(3) 0.6648(2) 0.3676(2) 0.0503(13) Uani 1 1 d . . . . .
H110 H 0.956913 0.642544 0.364946 0.060 Uiso 1 1 calc R U . . .
C34 C 0.5794(3) 0.9512(3) 0.9407(2) 0.0546(15) Uani 1 1 d . . . . .
C149 C 0.3673(3) 0.8045(3) 0.5239(2) 0.0509(13) Uani 1 1 d . . . . .
H149 H 0.393659 0.767188 0.513495 0.061 Uiso 1 1 calc R U . . .
C124 C 0.7689(3) 0.2862(2) 0.8631(2) 0.0506(13) Uani 1 1 d . . . . .
C98 C 0.2295(3) 1.0700(2) 0.6433(2) 0.0481(13) Uani 1 1 d . . . . .
N37 N 0.1220(3) 0.8121(2) 0.9419(2) 0.0693(15) Uani 1 1 d . . . . .
N16 N 0.9374(3) 0.5971(2) 0.9552(2) 0.0690(15) Uani 1 1 d . . . . .
C32 C 0.6700(3) 0.9585(2) 1.08946(19) 0.0450(12) Uani 1 1 d . . . . .
H32A H 0.641509 0.943247 1.106634 0.054 Uiso 1 1 calc R U . . .
C57 C 0.9051(3) 1.0228(2) 0.9532(2) 0.0484(13) Uani 1 1 d . . . . .
N15 N 0.8101(3) 0.7389(2) 0.9735(3) 0.085(2) Uani 1 1 d . . . . .
C27 C 0.7992(3) 0.9941(3) 1.1334(2) 0.0576(15) Uani 1 1 d . . . . .
H27 H 0.828736 1.009920 1.120142 0.069 Uiso 1 1 calc R U . . .
C102 C 0.1306(3) 1.0600(3) 0.6771(2) 0.0564(15) Uani 1 1 d . . . . .
H102 H 0.107026 1.037387 0.683597 0.068 Uiso 1 1 calc R U . . .
C39 C 0.4637(3) 0.9249(3) 0.8415(2) 0.0576(16) Uani 1 1 d . . . . .
C131 C 0.8840(3) 0.3276(3) 1.0936(2) 0.0552(14) Uani 1 1 d . . . . .
H131 H 0.927709 0.301221 1.086391 0.066 Uiso 1 1 calc R U . . .
C14 C 0.9176(3) 0.8688(3) 0.6802(2) 0.0562(14) Uani 1 1 d . U . . .
C87 C 0.7873(3) 0.9009(3) 0.4853(2) 0.0514(13) Uani 1 1 d . . . . .
H87 H 0.803761 0.928976 0.480956 0.062 Uiso 1 1 calc R U . . .
N33 N 0.4788(3) 0.6854(3) 0.7715(2) 0.0750(16) Uani 1 1 d . . . . .
C62 C 0.9244(3) 0.7091(2) 0.9624(2) 0.0531(14) Uani 1 1 d . . . . .
H62 H 0.966755 0.678878 0.958241 0.064 Uiso 1 1 calc R U . . .
C16 C 0.9949(3) 0.8024(3) 0.6029(2) 0.0533(14) Uani 1 1 d . . . . .
C161 C 0.8710(3) 0.0155(3) 0.4792(2) 0.0514(13) Uani 1 1 d . . . . .
H161 H 0.839081 0.039314 0.455905 0.062 Uiso 1 1 calc R U . . .
C63 C 0.8707(3) 0.6977(2) 0.9656(2) 0.0533(14) Uani 1 1 d . . . . .
C148 C 0.4011(3) 0.7671(3) 0.6490(2) 0.0528(14) Uani 1 1 d . . . . .
C119 C 0.8800(3) 0.4324(3) 0.6994(2) 0.0651(17) Uani 1 1 d . . . . .
H119 H 0.854467 0.413366 0.694212 0.078 Uiso 1 1 calc R U . . .
C94 C 0.5040(2) 0.9146(3) 0.5632(2) 0.0498(13) Uani 1 1 d . . . . .
C136 C 0.7334(3) 0.4334(3) 1.0256(2) 0.0524(13) Uani 1 1 d . . . . .
H136 H 0.690782 0.458410 1.037287 0.063 Uiso 1 1 calc R U . . .
C115 C 0.9500(3) 0.5285(3) 0.6232(2) 0.0561(15) Uani 1 1 d . . . . .
C112 C 0.9792(3) 0.5942(3) 0.5421(2) 0.0540(14) Uani 1 1 d . . . . .
C18 C 0.9029(3) 0.8861(3) 0.6307(2) 0.0551(14) Uani 1 1 d . . . . .
H18 H 0.866257 0.921350 0.622742 0.066 Uiso 1 1 calc R U . . .
C97 C 0.2964(3) 1.0484(3) 0.6212(2) 0.0506(13) Uani 1 1 d . . . . .
H97 H 0.316677 1.073749 0.616456 0.061 Uiso 1 1 calc R U . . .
C128 C 0.7124(3) 0.2826(3) 0.9474(3) 0.0572(15) Uani 1 1 d . . . . .
H128 H 0.703549 0.290786 0.982119 0.069 Uiso 1 1 calc R U . . .
C114 C 0.9790(4) 0.5622(3) 0.6316(2) 0.0700(19) Uani 1 1 d . . . . .
H114 H 0.988643 0.563306 0.665331 0.084 Uiso 1 1 calc R U . . .
C5 C 0.5467(3) 1.2163(3) 0.9038(3) 0.0682(18) Uani 1 1 d . . . . .
H5A H 0.542826 1.228848 0.868421 0.082 Uiso 1 1 calc R U . . .
C10 C 0.7884(3) 0.9876(3) 0.7492(2) 0.0589(15) Uani 1 1 d . . . . .
H10 H 0.752453 1.023408 0.741380 0.071 Uiso 1 1 calc R U . . .
N35 N 0.5530(3) 0.9450(4) 0.8563(2) 0.097(2) Uani 1 1 d . U . . .
C61 C 0.9162(3) 0.7656(2) 0.9654(2) 0.0529(14) Uani 1 1 d . . . . .
H61 H 0.952821 0.773874 0.962879 0.063 Uiso 1 1 calc R U . . .
C26 C 1.1918(3) 0.6029(3) 0.4527(3) 0.0662(17) Uani 1 1 d . . . . .
C113 C 0.9510(4) 0.5577(3) 0.5360(2) 0.0676(18) Uani 1 1 d . . . . .
H113 H 0.942132 0.555045 0.502546 0.081 Uiso 1 1 calc R U . . .
C91 C 0.6303(3) 0.8872(3) 0.5296(2) 0.0556(14) Uani 1 1 d . . . . .
C75 C 1.0936(3) 0.1602(2) 0.8969(2) 0.0587(15) Uani 1 1 d . . . . .
H75 H 1.109322 0.120381 0.893170 0.070 Uiso 1 1 calc R U . . .
C17 C 1.0115(4) 0.7855(3) 0.6542(2) 0.0687(18) Uani 1 1 d . . . . .
H17A H 1.049490 0.751689 0.662486 0.082 Uiso 1 1 calc R U . . .
C49 C 0.0503(3) 0.9087(3) 0.6510(2) 0.0602(16) Uani 1 1 d . . . . .
H49 H 0.016418 0.910173 0.632659 0.072 Uiso 1 1 calc R U . . .
C13 C 0.8591(4) 0.9178(3) 0.8093(2) 0.0708(19) Uani 1 1 d . . . . .
H13A H 0.871716 0.905493 0.843431 0.085 Uiso 1 1 calc R U . . .
C141 C 0.5677(3) 0.5937(3) 0.7945(2) 0.0622(16) Uani 1 1 d . . . . .
N28 N 0.9579(3) 0.4867(3) 0.7132(2) 0.0808(18) Uani 1 1 d . . . . .
C48 C 0.0371(3) 0.9227(3) 0.7012(3) 0.0620(16) Uani 1 1 d . . . . .
H48 H -0.005717 0.934964 0.716691 0.074 Uiso 1 1 calc R U . . .
C53 C 0.8450(3) 1.1272(2) 0.9433(2) 0.0562(14) Uani 1 1 d . . . . .
H53 H 0.804824 1.160644 0.941479 0.067 Uiso 1 1 calc R U . . .
C20 C 1.1760(3) 0.6484(3) 0.5354(2) 0.0596(15) Uani 1 1 d . . . . .
H20A H 1.193303 0.644908 0.567250 0.071 Uiso 1 1 calc R U . . .
C28 C 0.7958(3) 0.9758(3) 1.1853(2) 0.0663(18) Uani 1 1 d . . . . .
H28 H 0.823564 0.979130 1.207303 0.080 Uiso 1 1 calc R U . . .
N21 N 0.7379(2) 0.8186(2) 0.4994(3) 0.083(2) Uani 1 1 d . . . . .
C138 C 0.6556(3) 0.5176(2) 0.8634(2) 0.0532(14) Uani 1 1 d . . . . .
C95 C 0.5303(3) 0.9536(3) 0.5550(3) 0.0620(16) Uani 1 1 d . . . . .
H95 H 0.502715 0.991972 0.562278 0.074 Uiso 1 1 calc R U . . .
C15 C 0.9399(3) 0.8538(3) 0.5916(2) 0.0619(17) Uani 1 1 d . . . . .
H15 H 0.928273 0.866275 0.557193 0.074 Uiso 1 1 calc R U . . .
N34 N 0.6194(3) 0.5479(3) 0.7769(2) 0.087(2) Uani 1 1 d . . . . .
C121 C 0.9420(4) 0.4545(3) 0.7522(2) 0.074(2) Uani 1 1 d . . . . .
H121 H 0.959365 0.449515 0.784369 0.089 Uiso 1 1 calc R U . . .
C127 C 0.6812(3) 0.2555(3) 0.9273(3) 0.072(2) Uani 1 1 d . . . . .
H127 H 0.649641 0.246869 0.948476 0.086 Uiso 1 1 calc R U . . .
C107 C 0.9754(4) 0.7262(3) 0.2295(2) 0.081(2) Uani 1 1 d . U . . .
H107 H 0.957363 0.725520 0.199246 0.097 Uiso 1 1 calc R U . . .
C74 C 1.1370(3) 0.1836(3) 0.8964(3) 0.0662(17) Uani 1 1 d . . . . .
H74 H 1.182280 0.160298 0.891525 0.079 Uiso 1 1 calc R U . . .
C30 C 0.7110(4) 0.9483(3) 1.1733(2) 0.0644(17) Uani 1 1 d . . . . .
H30 H 0.680965 0.933312 1.187451 0.077 Uiso 1 1 calc R U . . .
C2 C 0.5606(3) 1.1821(2) 1.0068(2) 0.0536(14) Uani 1 1 d . . . . .
H2A H 0.565043 1.171438 1.042435 0.064 Uiso 1 1 calc R U . . .
C4 C 0.5051(4) 1.2525(3) 0.9386(3) 0.079(2) Uani 1 1 d . . . . .
H4 H 0.471610 1.288677 0.927537 0.095 Uiso 1 1 calc R U . . .
C143 C 0.5230(3) 0.6350(3) 0.7558(2) 0.0637(16) Uani 1 1 d . U . . .
C73 C 1.1136(3) 0.2426(3) 0.9033(2) 0.0580(15) Uani 1 1 d . . . . .
H73 H 1.143343 0.258862 0.903818 0.070 Uiso 1 1 calc R U . . .
C152 C 0.2711(3) 0.9499(3) 0.4500(2) 0.0572(15) Uani 1 1 d . . . . .
H152 H 0.246815 0.989431 0.455017 0.069 Uiso 1 1 calc R U . . .
C36 C 0.5039(3) 0.9321(3) 0.8789(2) 0.0659(18) Uani 1 1 d . . . . .
C108 C 0.9638(4) 0.6956(3) 0.2760(2) 0.075(2) Uani 1 1 d . . . . .
H108 H 0.938784 0.674560 0.276795 0.090 Uiso 1 1 calc R U . . .
C155 C 0.3429(3) 0.8345(3) 0.4336(2) 0.0642(17) Uani 1 1 d . . . . .
H155 H 0.367069 0.795164 0.427689 0.077 Uiso 1 1 calc R U . . .
C105 C 1.0376(3) 0.7596(3) 0.2706(2) 0.0623(17) Uani 1 1 d . . . . .
H105 H 1.062668 0.780759 0.268822 0.075 Uiso 1 1 calc R U . . .
C117 C 0.9350(3) 0.4915(3) 0.6668(2) 0.0541(14) Uani 1 1 d . . . . .
C146 C 0.4429(3) 0.7179(3) 0.6855(2) 0.0591(15) Uani 1 1 d . . . . .
C118 C 0.8965(3) 0.4651(3) 0.6593(2) 0.0602(16) Uani 1 1 d . . . . .
H118 H 0.881104 0.469376 0.626478 0.072 Uiso 1 1 calc R U . . .
C54 C 0.9008(3) 1.1338(3) 0.9396(3) 0.0636(17) Uani 1 1 d . . . . .
H54 H 0.898978 1.171305 0.935576 0.076 Uiso 1 1 calc R U . . .
C134 C 0.7562(4) 0.4040(3) 1.1161(3) 0.078(2) Uani 1 1 d . . . . .
H134 H 0.713120 0.431099 1.124279 0.094 Uiso 1 1 calc R U . . .
C89 C 0.6999(3) 0.8728(3) 0.5101(2) 0.0566(15) Uani 1 1 d . . . . .
C79 C 1.1896(3) 0.8008(4) 0.3690(3) 0.076(2) Uani 1 1 d . . . . .
H79 H 1.226511 0.765451 0.376008 0.091 Uiso 1 1 calc R U . . .
C66 C 0.8221(4) 0.6293(3) 0.9584(4) 0.091(3) Uani 1 1 d . . . . .
H66 H 0.779778 0.659189 0.963418 0.109 Uiso 1 1 calc R U . . .
C82 C 1.0801(3) 0.9085(3) 0.3455(2) 0.0657(17) Uani 1 1 d . . . . .
H82 H 1.043927 0.944410 0.338501 0.079 Uiso 1 1 calc R U . . .
C64 C 0.8029(3) 0.7940(3) 0.9769(3) 0.076(2) Uani 1 1 d . . . . .
H64 H 0.760229 0.823012 0.983086 0.092 Uiso 1 1 calc R U . . .
C101 C 0.1040(3) 1.1143(3) 0.6928(3) 0.0729(18) Uani 1 1 d . U . . .
H101 H 0.061934 1.129117 0.709801 0.087 Uiso 1 1 calc R U . . .
C65 C 0.8771(3) 0.6396(2) 0.9596(3) 0.0572(15) Uani 1 1 d . . . . .
C116 C 0.9943(4) 0.5942(3) 0.5919(2) 0.076(2) Uani 1 1 d . . . . .
H116 H 1.015424 0.616780 0.597936 0.091 Uiso 1 1 calc R U . . .
C125 C 0.7365(4) 0.2564(3) 0.8457(3) 0.0692(18) Uani 1 1 d . . . . .
H125 H 0.744266 0.247319 0.811250 0.083 Uiso 1 1 calc R U . . .
C158 C 0.0730(3) 0.7982(3) 0.9592(3) 0.0612(16) Uani 1 1 d . . . . .
H158 H 0.082047 0.764182 0.981645 0.073 Uiso 1 1 calc R U . . .
C69 C 0.8304(3) 0.5751(3) 0.9498(3) 0.080(2) Uani 1 1 d . . . . .
H69 H 0.793600 0.568287 0.947041 0.096 Uiso 1 1 calc R U . . .
C3 C 0.5130(4) 1.2350(3) 0.9899(3) 0.077(2) Uani 1 1 d . . . . .
H3 H 0.485087 1.259963 1.014365 0.093 Uiso 1 1 calc R U . . .
C139 C 0.6021(3) 0.5654(3) 0.8804(3) 0.075(2) Uani 1 1 d . . . . .
H139 H 0.595130 0.571865 0.915565 0.090 Uiso 1 1 calc R U . . .
C92 C 0.6096(3) 0.8442(3) 0.5397(4) 0.096(3) Uani 1 1 d . . . . .
H92 H 0.639559 0.805372 0.536215 0.115 Uiso 1 1 calc R U . . .
C42 C 0.4294(3) 0.9373(3) 0.7569(2) 0.073(2) Uani 1 1 d . . . . .
H42 H 0.431634 0.949589 0.721467 0.087 Uiso 1 1 calc R U . . .
C106 C 1.0123(4) 0.7569(3) 0.2274(2) 0.075(2) Uani 1 1 d . U . . .
H106 H 1.019861 0.776052 0.195871 0.091 Uiso 1 1 calc R U . . .
C140 C 0.5591(3) 0.6034(3) 0.8450(2) 0.076(2) Uani 1 1 d . . . . .
H140 H 0.523078 0.636660 0.856093 0.091 Uiso 1 1 calc R U . . .
C99 C 0.2008(3) 1.1269(3) 0.6595(2) 0.0648(16) Uani 1 1 d . . . . .
H99 H 0.224083 1.149856 0.653677 0.078 Uiso 1 1 calc R U . . .
C132 C 0.8605(4) 0.3343(3) 1.1444(3) 0.078(2) Uani 1 1 d . . . . .
H132 H 0.888503 0.313746 1.171230 0.093 Uiso 1 1 calc R U . . .
C21 C 1.2150(3) 0.6044(3) 0.5007(3) 0.0687(17) Uani 1 1 d . . . . .
C159 C 0.8495(4) 0.1027(3) 0.5160(3) 0.0754(19) Uani 1 1 d . . . . .
H15A H 0.879584 0.120595 0.509167 0.113 Uiso 1 1 calc R U . . .
H15B H 0.828394 0.109683 0.550430 0.113 Uiso 1 1 calc R U . . .
H15C H 0.816390 0.119310 0.490754 0.113 Uiso 1 1 calc R U . . .
C145 C 0.4395(3) 0.7264(3) 0.7372(3) 0.0722(19) Uani 1 1 d . . . . .
H145 H 0.408720 0.762012 0.748691 0.087 Uiso 1 1 calc R U . . .
C29 C 0.7532(4) 0.9530(3) 1.2053(2) 0.078(2) Uani 1 1 d . . . . .
H29A H 0.752128 0.940471 1.240737 0.093 Uiso 1 1 calc R U . . .
N39 N 0.2046(4) 0.7551(3) 0.7533(3) 0.096(2) Uani 1 1 d . . . . .
C93 C 0.5450(3) 0.8576(3) 0.5550(3) 0.087(2) Uani 1 1 d . . . . .
H93 H 0.529347 0.828945 0.559668 0.105 Uiso 1 1 calc R U . . .
C56 C 0.9629(3) 1.0308(3) 0.9477(3) 0.0693(18) Uani 1 1 d . . . . .
H56 H 1.003719 0.998023 0.948231 0.083 Uiso 1 1 calc R U . . .
C55 C 0.9614(3) 1.0853(3) 0.9415(3) 0.077(2) Uani 1 1 d . . . . .
H55 H 1.000517 1.089755 0.938688 0.093 Uiso 1 1 calc R U . . .
C133 C 0.7962(4) 0.3711(4) 1.1558(3) 0.088(2) Uani 1 1 d . . . . .
H133 H 0.779291 0.374092 1.190370 0.106 Uiso 1 1 calc R U . . .
C153 C 0.2799(4) 0.9322(4) 0.4011(2) 0.0730(19) Uani 1 1 d . . . . .
H153 H 0.260621 0.959782 0.373326 0.088 Uiso 1 1 calc R U . . .
C90 C 0.7990(3) 0.8049(3) 0.4810(3) 0.074(2) Uani 1 1 d . . . . .
H90 H 0.825003 0.766791 0.472398 0.089 Uiso 1 1 calc R U . . .
C67 C 0.9439(3) 0.5434(3) 0.9481(3) 0.0690(18) Uani 1 1 d . . . . .
H67 H 0.986523 0.513383 0.944833 0.083 Uiso 1 1 calc R U . . .
C154 C 0.3161(4) 0.8755(4) 0.3925(3) 0.081(2) Uani 1 1 d . . . . .
H154 H 0.322914 0.864185 0.358857 0.098 Uiso 1 1 calc R U . . .
C43 C 0.4687(4) 0.9435(4) 0.7904(2) 0.087(3) Uani 1 1 d . . . . .
H43 H 0.497770 0.960092 0.778158 0.104 Uiso 1 1 calc R U . . .
C157 C 0.1889(3) 0.7713(3) 0.9535(3) 0.076(2) Uani 1 1 d . . . . .
H15D H 0.187901 0.741368 0.980065 0.113 Uiso 1 1 calc R U . . .
H15E H 0.210666 0.791839 0.965805 0.113 Uiso 1 1 calc R U . . .
H15F H 0.212739 0.753548 0.922544 0.113 Uiso 1 1 calc R U . . .
C142 C 0.6638(4) 0.5114(3) 0.8126(3) 0.081(2) Uani 1 1 d . . . . .
H142 H 0.701834 0.480410 0.800465 0.097 Uiso 1 1 calc R U . . .
C147 C 0.4873(4) 0.6650(3) 0.6703(3) 0.089(3) Uani 1 1 d . . . . .
H147 H 0.490657 0.656701 0.635949 0.106 Uiso 1 1 calc R U . . .
C100 C 0.1385(4) 1.1484(3) 0.6839(3) 0.0770(19) Uani 1 1 d . U . . .
H100 H 0.119349 1.186197 0.694417 0.092 Uiso 1 1 calc R U . . .
C80 C 1.1944(4) 0.8486(4) 0.3352(3) 0.084(2) Uani 1 1 d . U . . .
H80 H 1.235973 0.843711 0.320297 0.100 Uiso 1 1 calc R U . . .
C81 C 1.1421(4) 0.9001(4) 0.3239(3) 0.082(2) Uani 1 1 d . U . . .
H81 H 1.147744 0.929667 0.301658 0.099 Uiso 1 1 calc R U . . .
O27 O 0.2399(6) 0.7694(4) 0.8229(3) 0.170(4) Uani 1 1 d . . . . .
C126 C 0.6945(4) 0.2407(3) 0.8779(3) 0.077(2) Uani 1 1 d . . . . .
H126 H 0.674731 0.219736 0.866059 0.092 Uiso 1 1 calc R U . . .
C160 C 0.9330(5) 0.0077(4) 0.5513(3) 0.100(3) Uani 1 1 d . . . . .
H16A H 0.910042 0.004083 0.584279 0.149 Uiso 1 1 calc R U . . .
H16B H 0.959406 0.027987 0.554774 0.149 Uiso 1 1 calc R U . . .
H16C H 0.961230 -0.030614 0.540647 0.149 Uiso 1 1 calc R U . . .
C38 C 0.5875(4) 0.9558(5) 0.8872(3) 0.108(3) Uani 1 1 d . . . . .
H38 H 0.619803 0.967404 0.871808 0.129 Uiso 1 1 calc R U . . .
C144 C 0.5271(4) 0.6238(3) 0.7064(3) 0.093(2) Uani 1 1 d . U . . .
H144 H 0.557581 0.587389 0.696233 0.111 Uiso 1 1 calc R U . . .
C156 C 0.1118(4) 0.8679(3) 0.9130(4) 0.104(3) Uani 1 1 d . . . . .
H15G H 0.065125 0.892732 0.911859 0.156 Uiso 1 1 calc R U . . .
H15H H 0.131322 0.861648 0.878086 0.156 Uiso 1 1 calc R U . . .
H15I H 0.132152 0.886500 0.929975 0.156 Uiso 1 1 calc R U . . .
C22 C 1.2752(4) 0.5593(5) 0.5163(4) 0.109(3) Uani 1 1 d . . . . .
H22 H 1.289279 0.559914 0.548460 0.130 Uiso 1 1 calc R U . . .
C25 C 1.2305(4) 0.5549(4) 0.4257(4) 0.112(3) Uani 1 1 d . . . . .
H25 H 1.217206 0.550808 0.394391 0.134 Uiso 1 1 calc R U . . .
C40 C 0.2667(6) 0.7390(5) 0.7257(4) 0.132(4) Uani 1 1 d . . . . .
H40A H 0.286603 0.697528 0.722402 0.198 Uiso 1 1 calc R U . . .
H40B H 0.294774 0.748224 0.744261 0.198 Uiso 1 1 calc R U . . .
H40C H 0.261049 0.760057 0.691589 0.198 Uiso 1 1 calc R U . . .
C163 C 0.1526(6) 0.7555(5) 0.7280(4) 0.152(5) Uani 1 1 d . . . . .
H16D H 0.144494 0.782502 0.697098 0.228 Uiso 1 1 calc R U . . .
H16E H 0.113228 0.767361 0.751079 0.228 Uiso 1 1 calc R U . . .
H16F H 0.164416 0.716774 0.718634 0.228 Uiso 1 1 calc R U . . .
C164 C 0.1949(7) 0.7708(5) 0.7998(4) 0.136(5) Uani 1 1 d . . . . .
H164 H 0.152603 0.783580 0.816278 0.163 Uiso 1 1 calc R U . . .
C24 C 1.2903(6) 0.5121(6) 0.4454(5) 0.150(4) Uani 1 1 d . U . . .
H24 H 1.314761 0.479355 0.427178 0.180 Uiso 1 1 calc R U . . .
C23 C 1.3131(5) 0.5160(5) 0.4879(5) 0.140(5) Uani 1 1 d . . . . .
H23A H 1.354929 0.488996 0.497936 0.168 Uiso 1 1 calc R U . . .

loop_
_atom_site_aniso_label
_atom_site_aniso_U_11
_atom_site_aniso_U_22
_atom_site_aniso_U_33
_atom_site_aniso_U_23
_atom_site_aniso_U_13
_atom_site_aniso_U_12
Ce1 0.04032(15) 0.04097(16) 0.03626(14) -0.01067(11) -0.00395(11) -0.02091(13)
Ce4 0.03855(15) 0.02751(14) 0.04270(15) 0.00270(11) -0.00280(11) -0.01376(12)
Ce2 0.04135(16) 0.05004(17) 0.02957(14) -0.00526(11) 0.00608(11) -0.02361(14)
Ce3 0.02610(13) 0.05032(17) 0.03647(14) 0.00135(12) -0.00731(10) -0.01707(13)
O12 0.0310(17) 0.0188(15) 0.060(2) -0.0009(14) -0.0020(15) -0.0052(14)
O21 0.040(2) 0.057(2) 0.0417(19) 0.0035(16) -0.0096(15) -0.0203(18)
O1 0.044(2) 0.042(2) 0.0446(19) -0.0130(15) -0.0024(15) -0.0165(17)
O24 0.043(2) 0.043(2) 0.0423(19) 0.0006(15) 0.0008(15) -0.0154(17)
O9 0.042(2) 0.041(2) 0.067(2) -0.0079(17) -0.0051(17) -0.0215(17)
O11 0.0387(19) 0.0303(18) 0.070(2) -0.0095(16) 0.0088(17) -0.0148(16)
O16 0.0239(16) 0.049(2) 0.054(2) -0.0031(17) -0.0030(14) -0.0108(16)
O8 0.0367(19) 0.063(2) 0.047(2) -0.0024(17) -0.0068(15) -0.0267(18)
O15 0.0300(18) 0.059(2) 0.055(2) -0.0038(17) 0.0017(15) -0.0237(18)
O3 0.055(2) 0.058(2) 0.0317(18) -0.0130(16) 0.0091(16) -0.023(2)
O10 0.042(2) 0.043(2) 0.056(2) -0.0158(16) 0.0083(16) -0.0229(18)
O4 0.047(2) 0.055(2) 0.048(2) -0.0069(17) -0.0011(17) -0.019(2)
O5 0.052(2) 0.059(2) 0.047(2) -0.0139(18) -0.0104(17) -0.024(2)
O23 0.046(2) 0.0333(19) 0.050(2) 0.0028(15) -0.0069(17) -0.0061(17)
O20 0.047(2) 0.048(2) 0.047(2) 0.0019(16) -0.0001(16) -0.0269(18)
O19 0.048(2) 0.042(2) 0.046(2) 0.0043(15) -0.0026(16) -0.0223(18)
O14 0.0365(19) 0.057(2) 0.052(2) -0.0106(17) 0.0077(15) -0.0266(19)
O2 0.063(2) 0.053(2) 0.0347(19) -0.0110(16) -0.0004(17) -0.025(2)
O17 0.059(2) 0.060(2) 0.0376(19) -0.0022(17) 0.0047(17) -0.029(2)
O13 0.045(2) 0.066(3) 0.047(2) -0.0008(18) 0.0066(16) -0.030(2)
O18 0.057(2) 0.059(2) 0.0378(19) 0.0040(16) -0.0042(16) -0.033(2)
O6 0.058(2) 0.068(2) 0.0367(18) -0.0063(17) -0.0074(16) -0.041(2)
O7 0.0390(19) 0.068(2) 0.042(2) 0.0049(17) -0.0127(15) -0.0332(19)
O22 0.052(2) 0.047(2) 0.044(2) 0.0103(17) -0.0141(17) -0.0092(19)
N12 0.035(2) 0.053(3) 0.034(2) 0.0034(18) -0.0123(16) -0.024(2)
N14 0.043(2) 0.032(2) 0.046(2) -0.0063(17) -0.0041(18) -0.0194(19)
N8 0.043(2) 0.065(3) 0.038(2) -0.009(2) -0.0026(18) -0.034(2)
N11 0.040(2) 0.063(3) 0.032(2) -0.0043(18) -0.0044(17) -0.030(2)
N25 0.048(3) 0.047(3) 0.034(2) -0.0061(18) 0.0051(18) -0.022(2)
N19 0.041(2) 0.054(3) 0.036(2) -0.0075(18) 0.0044(17) -0.027(2)
N1 0.039(2) 0.048(3) 0.040(2) -0.0111(18) -0.0006(18) -0.022(2)
N17 0.042(2) 0.035(2) 0.079(3) -0.011(2) -0.003(2) -0.021(2)
N20 0.033(2) 0.047(3) 0.048(2) -0.0035(19) 0.0005(18) -0.018(2)
O26 0.064(3) 0.055(3) 0.087(3) -0.013(2) -0.015(2) -0.024(2)
N18 0.046(3) 0.029(2) 0.052(3) -0.0043(18) -0.002(2) -0.013(2)
N7 0.036(2) 0.041(2) 0.042(2) -0.0124(18) -0.0064(17) -0.0149(19)
N40 0.039(2) 0.033(2) 0.055(3) -0.0091(18) 0.0004(19) -0.0155(19)
N36 0.034(2) 0.037(2) 0.055(3) 0.0026(19) -0.0012(19) -0.0101(19)
N5 0.067(3) 0.070(3) 0.032(2) -0.008(2) -0.006(2) -0.037(3)
N30 0.045(2) 0.038(2) 0.050(2) 0.0024(19) -0.0023(19) -0.018(2)
N24 0.029(2) 0.054(3) 0.042(2) 0.0027(19) -0.0053(17) -0.017(2)
N31 0.041(2) 0.053(3) 0.048(3) 0.005(2) -0.0153(19) -0.024(2)
N10 0.057(3) 0.084(4) 0.043(2) -0.001(2) -0.010(2) -0.049(3)
N6 0.046(3) 0.055(3) 0.041(2) 0.000(2) -0.0063(19) -0.023(2)
N29 0.053(3) 0.056(3) 0.038(2) 0.004(2) 0.0022(19) -0.030(2)
N26 0.061(3) 0.049(3) 0.044(2) -0.005(2) 0.000(2) -0.032(2)
N32 0.051(3) 0.045(3) 0.056(3) -0.005(2) -0.015(2) -0.012(2)
N23 0.033(2) 0.057(3) 0.079(3) -0.001(2) -0.003(2) -0.024(2)
C103 0.034(3) 0.055(3) 0.039(3) 0.004(2) -0.009(2) -0.013(3)
N2 0.054(3) 0.062(3) 0.029(2) -0.0060(19) 0.0017(19) -0.024(3)
N13 0.032(2) 0.053(3) 0.060(3) 0.005(2) -0.010(2) -0.002(2)
C46 0.038(3) 0.051(3) 0.051(3) 0.002(2) -0.011(2) -0.024(3)
C162 0.052(3) 0.046(3) 0.028(2) -0.012(2) -0.015(2) -0.010(3)
C9 0.055(3) 0.065(4) 0.041(3) -0.005(2) -0.008(2) -0.037(3)
C51 0.030(2) 0.047(3) 0.059(3) 0.007(2) -0.012(2) -0.023(2)
C77 0.041(3) 0.034(3) 0.035(2) 0.0001(19) -0.002(2) -0.010(2)
C19 0.050(3) 0.055(3) 0.040(3) -0.009(2) 0.003(2) -0.029(3)
C151 0.042(3) 0.068(4) 0.031(2) 0.001(2) -0.007(2) -0.030(3)
C130 0.050(3) 0.043(3) 0.047(3) 0.003(2) -0.007(2) -0.021(3)
C70 0.048(3) 0.032(3) 0.062(3) -0.006(2) 0.002(3) -0.015(3)
N38 0.063(3) 0.055(3) 0.066(3) -0.010(2) -0.011(3) -0.025(3)
N3 0.081(4) 0.087(4) 0.047(3) -0.012(3) 0.001(3) -0.038(4)
C120 0.047(3) 0.049(3) 0.048(3) 0.003(2) 0.002(2) -0.021(3)
C45 0.033(3) 0.053(3) 0.044(3) -0.005(2) -0.002(2) -0.023(2)
C44 0.035(3) 0.047(3) 0.041(3) -0.004(2) -0.008(2) -0.021(2)
C58 0.035(3) 0.038(3) 0.063(3) -0.004(2) -0.006(2) -0.016(2)
C83 0.055(3) 0.064(4) 0.042(3) -0.004(2) -0.001(2) -0.037(3)
C165 0.044(3) 0.069(4) 0.042(3) 0.000(2) -0.010(2) -0.037(3)
C47 0.040(3) 0.065(4) 0.057(3) -0.009(3) -0.001(2) -0.025(3)
C71 0.046(3) 0.039(3) 0.060(3) -0.011(2) -0.005(3) -0.013(3)
N22 0.033(2) 0.061(3) 0.095(4) -0.005(3) 0.006(2) -0.023(2)
C59 0.048(3) 0.039(3) 0.039(3) -0.007(2) 0.000(2) -0.021(3)
C96 0.027(2) 0.056(3) 0.050(3) -0.001(2) 0.001(2) -0.023(3)
C35 0.049(3) 0.056(3) 0.041(3) -0.005(2) 0.002(2) -0.029(3)
C52 0.044(3) 0.043(3) 0.063(3) -0.004(2) -0.004(2) -0.028(3)
C37 0.042(3) 0.066(4) 0.049(3) -0.007(3) -0.005(2) -0.030(3)
N27 0.100(4) 0.075(4) 0.056(3) 0.009(3) -0.006(3) -0.058(4)
C6 0.035(3) 0.050(3) 0.054(3) 0.000(2) -0.003(2) -0.014(3)
C122 0.036(3) 0.041(3) 0.044(3) 0.006(2) 0.001(2) -0.014(2)
C84 0.050(3) 0.056(3) 0.040(3) -0.004(2) 0.001(2) -0.030(3)
C8 0.052(3) 0.060(3) 0.030(2) -0.013(2) 0.005(2) -0.034(3)
C78 0.052(3) 0.071(4) 0.042(3) -0.006(3) 0.008(2) -0.044(3)
C85 0.044(3) 0.051(3) 0.035(3) -0.008(2) 0.004(2) -0.025(3)
C1 0.040(3) 0.044(3) 0.049(3) -0.005(2) -0.005(2) -0.022(3)
C50 0.047(3) 0.067(4) 0.046(3) 0.007(3) -0.016(2) -0.035(3)
C72 0.041(3) 0.037(3) 0.043(3) -0.006(2) -0.006(2) -0.007(2)
O25 0.038(2) 0.054(3) 0.181(6) 0.004(3) 0.008(3) -0.020(2)
C33 0.042(3) 0.050(3) 0.041(3) -0.010(2) -0.003(2) -0.025(3)
N4 0.104(5) 0.086(4) 0.049(3) -0.025(3) 0.013(3) -0.053(4)
C60 0.048(3) 0.033(3) 0.056(3) -0.012(2) 0.005(2) -0.020(2)
C150 0.042(3) 0.065(4) 0.046(3) -0.005(3) -0.007(2) -0.025(3)
C86 0.036(3) 0.053(3) 0.049(3) -0.001(2) -0.004(2) -0.020(3)
C11 0.054(3) 0.059(4) 0.036(3) -0.012(2) 0.006(2) -0.028(3)
C7 0.048(3) 0.057(4) 0.049(3) 0.003(3) -0.006(2) -0.026(3)
C31 0.054(3) 0.045(3) 0.036(3) -0.007(2) -0.011(2) -0.011(3)
C104 0.062(4) 0.047(3) 0.036(3) -0.009(2) -0.002(2) -0.009(3)
C135 0.060(4) 0.054(3) 0.039(3) 0.005(2) -0.001(2) -0.026(3)
C12 0.064(4) 0.066(4) 0.035(3) -0.009(3) 0.001(3) -0.009(3)
C111 0.043(3) 0.051(3) 0.047(3) 0.000(2) 0.006(2) -0.024(3)
C76 0.053(3) 0.030(3) 0.054(3) -0.006(2) -0.001(2) -0.014(2)
C129 0.045(3) 0.042(3) 0.060(3) 0.009(2) -0.007(2) -0.027(3)
C137 0.046(3) 0.038(3) 0.049(3) 0.010(2) -0.010(2) -0.012(3)
C68 0.055(3) 0.032(3) 0.074(4) -0.006(3) 0.002(3) -0.023(3)
C88 0.037(3) 0.057(3) 0.057(3) -0.010(3) 0.003(2) -0.021(3)
C41 0.037(3) 0.057(3) 0.048(3) -0.006(2) -0.012(2) -0.025(3)
C109 0.063(4) 0.056(4) 0.038(3) -0.014(2) -0.008(3) -0.014(3)
C123 0.065(4) 0.046(3) 0.053(3) 0.000(2) -0.008(3) -0.030(3)
C110 0.056(3) 0.053(3) 0.043(3) -0.008(2) -0.007(2) -0.022(3)
C34 0.048(3) 0.094(5) 0.039(3) -0.015(3) -0.002(2) -0.043(3)
C149 0.046(3) 0.050(3) 0.061(4) -0.003(3) -0.008(3) -0.024(3)
C124 0.058(3) 0.046(3) 0.056(3) 0.002(2) -0.008(3) -0.031(3)
C98 0.044(3) 0.042(3) 0.044(3) -0.001(2) -0.011(2) -0.005(3)
N37 0.051(3) 0.059(3) 0.087(4) 0.008(3) -0.003(3) -0.018(3)
N16 0.058(3) 0.047(3) 0.112(5) -0.021(3) 0.002(3) -0.030(3)
C32 0.045(3) 0.056(3) 0.035(3) -0.009(2) 0.000(2) -0.022(3)
C57 0.042(3) 0.043(3) 0.065(3) -0.004(2) -0.004(2) -0.023(3)
N15 0.055(3) 0.040(3) 0.167(6) -0.031(3) 0.009(4) -0.024(3)
C27 0.063(4) 0.052(3) 0.057(3) -0.014(3) -0.020(3) -0.018(3)
C102 0.041(3) 0.061(4) 0.049(3) 0.002(3) -0.007(2) -0.007(3)
C39 0.052(3) 0.095(5) 0.045(3) -0.012(3) -0.007(3) -0.047(4)
C131 0.056(4) 0.054(3) 0.047(3) 0.003(3) -0.007(3) -0.018(3)
C14 0.071(4) 0.068(4) 0.042(3) -0.016(3) 0.007(3) -0.042(3)
C87 0.043(3) 0.060(4) 0.061(3) -0.014(3) 0.008(3) -0.031(3)
N33 0.056(3) 0.076(4) 0.064(3) 0.003(3) -0.021(3) 0.000(3)
C62 0.055(3) 0.036(3) 0.067(4) -0.014(3) 0.004(3) -0.018(3)
C16 0.063(4) 0.068(4) 0.044(3) -0.022(3) 0.014(3) -0.042(3)
C161 0.043(3) 0.052(3) 0.058(3) -0.002(3) -0.009(3) -0.019(3)
C63 0.052(3) 0.035(3) 0.077(4) -0.012(3) 0.005(3) -0.023(3)
C148 0.037(3) 0.055(4) 0.065(4) 0.011(3) -0.015(3) -0.020(3)
C119 0.072(4) 0.089(5) 0.048(3) 0.014(3) -0.006(3) -0.054(4)
C94 0.029(3) 0.053(3) 0.065(3) -0.004(3) 0.001(2) -0.018(3)
C136 0.039(3) 0.053(3) 0.052(3) -0.002(3) 0.004(2) -0.011(3)
C115 0.069(4) 0.065(4) 0.045(3) -0.005(3) 0.011(3) -0.043(3)
C112 0.061(4) 0.057(4) 0.047(3) 0.000(3) 0.009(3) -0.032(3)
C18 0.053(3) 0.071(4) 0.046(3) -0.022(3) 0.013(3) -0.030(3)
C97 0.043(3) 0.054(4) 0.053(3) 0.005(3) -0.012(2) -0.020(3)
C128 0.044(3) 0.051(3) 0.072(4) 0.010(3) -0.005(3) -0.021(3)
C114 0.107(6) 0.091(5) 0.042(3) 0.003(3) -0.004(3) -0.073(5)
C5 0.058(4) 0.060(4) 0.065(4) 0.012(3) -0.001(3) -0.012(3)
C10 0.059(4) 0.072(4) 0.039(3) -0.015(3) 0.005(3) -0.021(3)
N35 0.096(4) 0.190(6) 0.056(3) -0.020(4) -0.011(3) -0.102(4)
C61 0.063(4) 0.053(3) 0.057(3) -0.010(3) 0.001(3) -0.038(3)
C26 0.048(4) 0.075(5) 0.068(4) -0.021(3) 0.002(3) -0.016(3)
C113 0.090(5) 0.083(5) 0.048(3) -0.001(3) 0.002(3) -0.056(4)
C91 0.031(3) 0.055(4) 0.082(4) -0.008(3) 0.003(3) -0.020(3)
C75 0.061(4) 0.032(3) 0.066(4) -0.008(3) -0.005(3) -0.003(3)
C17 0.092(5) 0.088(5) 0.041(3) -0.025(3) 0.016(3) -0.052(4)
C49 0.039(3) 0.076(4) 0.075(4) 0.014(3) -0.023(3) -0.035(3)
C13 0.093(5) 0.083(5) 0.031(3) -0.010(3) -0.003(3) -0.031(4)
C141 0.052(4) 0.051(4) 0.066(4) 0.004(3) -0.012(3) -0.007(3)
N28 0.103(5) 0.106(5) 0.059(3) 0.010(3) -0.009(3) -0.074(4)
C48 0.034(3) 0.076(4) 0.080(4) -0.004(3) -0.005(3) -0.028(3)
C53 0.051(3) 0.040(3) 0.081(4) -0.008(3) -0.006(3) -0.022(3)
C20 0.061(4) 0.078(4) 0.050(3) -0.008(3) -0.008(3) -0.037(4)
C28 0.076(5) 0.069(4) 0.046(3) -0.011(3) -0.034(3) -0.015(4)
N21 0.034(3) 0.055(3) 0.157(6) -0.015(4) 0.028(3) -0.022(3)
C138 0.040(3) 0.045(3) 0.057(3) 0.004(3) -0.014(3) -0.002(3)
C95 0.036(3) 0.055(4) 0.091(5) -0.002(3) 0.004(3) -0.019(3)
C15 0.066(4) 0.083(5) 0.051(3) -0.029(3) 0.017(3) -0.044(4)
N34 0.089(5) 0.066(4) 0.065(4) -0.008(3) -0.024(3) 0.009(3)
C121 0.098(5) 0.101(5) 0.046(3) 0.018(3) -0.012(3) -0.069(5)
C127 0.056(4) 0.080(5) 0.094(5) 0.022(4) -0.013(3) -0.048(4)
C107 0.087(5) 0.091(5) 0.035(3) -0.014(3) -0.017(3) -0.006(4)
C74 0.044(3) 0.052(4) 0.079(4) -0.022(3) -0.001(3) 0.005(3)
C30 0.085(5) 0.067(4) 0.045(3) 0.001(3) -0.014(3) -0.036(4)
C2 0.045(3) 0.048(3) 0.060(3) -0.014(3) 0.003(3) -0.012(3)
C4 0.069(5) 0.054(4) 0.084(5) 0.003(4) -0.004(4) -0.003(4)
C143 0.057(4) 0.054(4) 0.063(3) 0.005(3) -0.017(3) -0.008(3)
C73 0.043(3) 0.055(4) 0.068(4) -0.014(3) -0.010(3) -0.010(3)
C152 0.061(4) 0.066(4) 0.047(3) 0.002(3) -0.016(3) -0.029(3)
C36 0.055(4) 0.115(6) 0.054(3) -0.017(3) -0.008(3) -0.058(4)
C108 0.080(5) 0.082(5) 0.047(4) -0.015(3) -0.013(3) -0.016(4)
C155 0.076(4) 0.079(5) 0.047(3) -0.010(3) -0.007(3) -0.040(4)
C105 0.071(4) 0.058(4) 0.035(3) -0.002(2) 0.016(3) -0.012(3)
C117 0.056(3) 0.058(4) 0.047(3) 0.000(3) 0.008(3) -0.028(3)
C146 0.050(3) 0.047(3) 0.071(4) 0.007(3) -0.024(3) -0.010(3)
C118 0.076(4) 0.080(4) 0.041(3) 0.010(3) -0.008(3) -0.051(4)
C54 0.056(4) 0.040(3) 0.100(5) -0.009(3) 0.000(3) -0.025(3)
C134 0.064(4) 0.096(6) 0.062(4) 0.001(4) -0.001(3) -0.026(4)
C89 0.037(3) 0.065(4) 0.073(4) -0.009(3) 0.006(3) -0.028(3)
C79 0.059(4) 0.122(6) 0.061(4) -0.017(4) 0.017(3) -0.055(4)
C66 0.060(4) 0.045(4) 0.175(8) -0.038(5) 0.009(5) -0.025(3)
C82 0.074(4) 0.072(4) 0.063(4) 0.015(3) -0.006(3) -0.048(4)
C64 0.052(4) 0.048(4) 0.137(7) -0.033(4) 0.011(4) -0.025(3)
C101 0.054(4) 0.075(4) 0.066(4) -0.006(3) -0.001(3) -0.007(3)
C65 0.052(3) 0.036(3) 0.085(4) -0.012(3) 0.006(3) -0.021(3)
C116 0.114(6) 0.091(5) 0.053(4) 0.004(3) -0.005(4) -0.076(5)
C125 0.086(5) 0.074(5) 0.067(4) 0.001(3) -0.016(4) -0.052(4)
C158 0.054(4) 0.042(3) 0.090(5) -0.005(3) 0.005(3) -0.025(3)
C69 0.050(4) 0.039(3) 0.154(7) -0.021(4) 0.005(4) -0.023(3)
C3 0.065(4) 0.058(4) 0.090(5) -0.017(4) 0.007(4) -0.010(4)
C139 0.058(4) 0.075(5) 0.055(4) 0.008(3) -0.010(3) 0.002(4)
C92 0.047(4) 0.061(4) 0.172(9) -0.027(5) 0.036(5) -0.022(4)
C42 0.080(5) 0.133(6) 0.044(3) 0.010(3) -0.017(3) -0.083(5)
C106 0.100(6) 0.080(5) 0.030(3) 0.002(3) -0.011(3) -0.025(4)
C140 0.053(4) 0.070(4) 0.057(4) 0.002(3) -0.012(3) 0.016(3)
C99 0.066(4) 0.053(4) 0.064(4) -0.003(3) -0.016(3) -0.014(3)
C132 0.084(5) 0.095(6) 0.053(4) 0.012(4) -0.018(4) -0.040(5)
C21 0.052(4) 0.077(5) 0.069(4) -0.011(3) -0.003(3) -0.020(4)
C159 0.086(5) 0.057(4) 0.083(5) -0.013(3) 0.000(4) -0.031(4)
C145 0.054(4) 0.077(5) 0.062(4) 0.007(3) -0.020(3) -0.006(3)
C29 0.113(6) 0.080(5) 0.035(3) 0.001(3) -0.027(4) -0.033(5)
N39 0.133(7) 0.099(5) 0.083(5) 0.017(4) -0.031(5) -0.078(5)
C93 0.051(4) 0.069(5) 0.150(7) -0.026(5) 0.028(4) -0.037(4)
C56 0.048(4) 0.049(4) 0.113(6) 0.001(3) -0.007(3) -0.025(3)
C55 0.054(4) 0.051(4) 0.140(7) 0.003(4) -0.013(4) -0.037(3)
C133 0.082(6) 0.116(7) 0.049(4) 0.009(4) 0.002(4) -0.034(5)
C153 0.084(5) 0.097(6) 0.043(3) 0.009(3) -0.019(3) -0.045(5)
C90 0.051(4) 0.060(4) 0.116(6) -0.009(4) 0.006(4) -0.029(3)
C67 0.058(4) 0.036(3) 0.109(5) -0.017(3) 0.006(4) -0.017(3)
C154 0.102(6) 0.118(7) 0.042(4) -0.010(4) -0.009(4) -0.061(6)
C43 0.090(5) 0.172(8) 0.052(4) -0.007(4) -0.005(3) -0.106(6)
C157 0.053(4) 0.091(5) 0.085(5) 0.008(4) -0.017(3) -0.035(4)
C142 0.079(5) 0.050(4) 0.076(5) -0.005(3) -0.020(4) 0.010(4)
C147 0.112(7) 0.064(5) 0.065(4) 0.001(3) -0.039(4) -0.009(5)
C100 0.069(4) 0.063(4) 0.069(4) -0.013(3) -0.004(3) 0.001(3)
C80 0.074(4) 0.122(6) 0.074(4) 0.000(4) 0.016(3) -0.068(4)
C81 0.086(5) 0.096(5) 0.081(4) 0.012(4) 0.003(4) -0.062(4)
O27 0.282(12) 0.206(9) 0.112(6) -0.012(5) -0.039(6) -0.182(9)
C126 0.085(5) 0.095(5) 0.081(5) 0.005(4) -0.015(4) -0.069(5)
C160 0.126(8) 0.086(6) 0.086(5) 0.002(4) -0.050(5) -0.037(6)
C38 0.091(6) 0.236(11) 0.053(4) -0.030(5) 0.008(4) -0.122(7)
C144 0.105(6) 0.053(4) 0.089(4) -0.010(3) -0.037(4) 0.002(4)
C156 0.072(5) 0.072(5) 0.155(8) 0.040(5) -0.005(5) -0.033(4)
C22 0.069(5) 0.139(8) 0.099(6) -0.027(6) -0.030(5) -0.016(6)
C25 0.075(6) 0.128(8) 0.096(6) -0.052(6) -0.020(5) 0.005(5)
C40 0.115(9) 0.146(10) 0.119(8) -0.012(7) 0.000(7) -0.044(8)
C163 0.212(13) 0.162(10) 0.149(9) 0.087(8) -0.109(9) -0.146(10)
C164 0.236(15) 0.134(9) 0.097(8) -0.002(6) -0.025(8) -0.133(10)
C24 0.121(7) 0.148(8) 0.129(7) -0.059(6) -0.013(6) 0.004(6)
C23 0.074(6) 0.141(10) 0.146(9) -0.069(8) -0.034(6) 0.028(6)

loop_
_atom_type_symbol
_atom_type_description
_atom_type_scat_dispersion_real
_atom_type_scat_dispersion_imag
_atom_type_scat_source
C C 0.0033 0.0016 'International Tables Vol C Tables 4.2.6.8 and 6.1.1.4'
H H 0.0000 0.0000 'International Tables Vol C Tables 4.2.6.8 and 6.1.1.4'
Ce Ce -0.2486 2.6331 'International Tables Vol C Tables 4.2.6.8 and 6.1.1.4'
N N 0.0061 0.0033 'International Tables Vol C Tables 4.2.6.8 and 6.1.1.4'
O O 0.0106 0.0060 'International Tables Vol C Tables 4.2.6.8 and 6.1.1.4'

loop_
_geom_angle_atom_site_label_1
_geom_angle_atom_site_label_2
_geom_angle_atom_site_label_3
_geom_angle
_geom_angle_site_symmetry_1
_geom_angle_site_symmetry_3
_geom_angle_publ_flag
O1 Ce1 O10 142.25(12) . . ?
O1 Ce1 O5 86.90(13) . . ?
O1 Ce1 O2 130.91(13) . . ?
O1 Ce1 O6 82.62(13) . . ?
O1 Ce1 N14 150.13(12) . . ?
O1 Ce1 N1 69.64(13) . . ?
O1 Ce1 N7 78.56(13) . . ?
O9 Ce1 O1 86.11(13) . . ?
O9 Ce1 O10 129.59(12) . . ?
O9 Ce1 O5 83.91(14) . . ?
O9 Ce1 O2 86.36(13) . . ?
O9 Ce1 O6 144.36(13) . . ?
O9 Ce1 N14 68.54(12) . . ?
O9 Ce1 N1 76.24(13) . . ?
O9 Ce1 N7 147.95(13) . . ?
O10 Ce1 N14 61.10(11) . . ?
O10 Ce1 N1 124.43(12) . . ?
O10 Ce1 N7 64.41(12) . . ?
O5 Ce1 O10 85.61(13) . . ?
O5 Ce1 O2 140.11(14) . . ?
O5 Ce1 O6 128.81(13) . . ?
O5 Ce1 N14 75.32(13) . . ?
O5 Ce1 N1 149.95(13) . . ?
O5 Ce1 N7 67.44(13) . . ?
O2 Ce1 O10 71.37(12) . . ?
O2 Ce1 O6 76.09(13) . . ?
O2 Ce1 N14 65.13(13) . . ?
O2 Ce1 N1 61.45(13) . . ?
O2 Ce1 N7 124.80(12) . . ?
O6 Ce1 O10 73.73(13) . . ?
O6 Ce1 N14 127.21(12) . . ?
O6 Ce1 N1 68.13(12) . . ?
O6 Ce1 N7 61.38(11) . . ?
N14 Ce1 N7 114.78(12) . . ?
N1 Ce1 N14 116.50(12) . . ?
N1 Ce1 N7 122.71(12) . . ?
O12 Ce4 O11 129.30(12) . . ?
O12 Ce4 O23 141.90(13) . . ?
O12 Ce4 O20 87.44(12) . . ?
O12 Ce4 O19 85.65(12) . . ?
O12 Ce4 N18 67.78(12) . . ?
O12 Ce4 N36 148.53(12) . . ?
O12 Ce4 N30 75.83(13) . . ?
O24 Ce4 O12 85.53(13) . . ?
O24 Ce4 O11 82.31(13) . . ?
O24 Ce4 O23 131.13(13) . . ?
O24 Ce4 O20 87.66(13) . . ?
O24 Ce4 O19 141.43(12) . . ?
O24 Ce4 N18 77.57(13) . . ?
O24 Ce4 N36 69.43(13) . . ?
O24 Ce4 N30 149.74(13) . . ?
O11 Ce4 O19 74.69(12) . . ?
O11 Ce4 N18 61.54(12) . . ?
O11 Ce4 N36 67.47(12) . . ?
O11 Ce4 N30 127.92(12) . . ?
O23 Ce4 O11 74.04(12) . . ?
O23 Ce4 O19 71.26(12) . . ?
O23 Ce4 N18 123.10(12) . . ?
O23 Ce4 N36 62.13(13) . . ?
O23 Ce4 N30 66.62(13) . . ?
O20 Ce4 O11 140.52(12) . . ?
O20 Ce4 O23 84.64(13) . . ?
O20 Ce4 O19 129.30(12) . . ?
O20 Ce4 N18 151.82(13) . . ?
O20 Ce4 N36 73.24(13) . . ?
O20 Ce4 N30 68.16(12) . . ?
O19 Ce4 N18 64.35(12) . . ?
O19 Ce4 N36 125.81(12) . . ?
O19 Ce4 N30 61.44(12) . . ?
N18 Ce4 N30 115.50(13) . . ?
N36 Ce4 N18 121.78(13) . . ?
N36 Ce4 N30 117.19(14) . . ?
O3 Ce2 O14 70.03(12) . . ?
O3 Ce2 O18 76.02(13) . . ?
O3 Ce2 N25 123.44(13) . . ?
O3 Ce2 N19 66.12(12) . . ?
O3 Ce2 N6 61.70(14) . . ?
O4 Ce2 O3 131.56(13) . . ?
O4 Ce2 O14 139.51(13) . . ?
O4 Ce2 O13 89.04(14) . . ?
O4 Ce2 O18 80.26(13) . . ?
O4 Ce2 N25 77.25(14) . . ?
O4 Ce2 N19 152.32(13) . . ?
O4 Ce2 N6 70.23(14) . . ?
O14 Ce2 N25 63.49(13) . . ?
O14 Ce2 N19 61.00(12) . . ?
O14 Ce2 N6 122.22(13) . . ?
O17 Ce2 O3 140.89(14) . . ?
O17 Ce2 O4 86.13(14) . . ?
O17 Ce2 O14 87.81(13) . . ?
O17 Ce2 O13 80.79(14) . . ?
O17 Ce2 O18 128.66(13) . . ?
O17 Ce2 N25 67.68(13) . . ?
O17 Ce2 N19 75.02(13) . . ?
O17 Ce2 N6 149.94(14) . . ?
O13 Ce2 O3 88.78(13) . . ?
O13 Ce2 O14 129.29(13) . . ?
O13 Ce2 O18 147.20(13) . . ?
O13 Ce2 N25 146.16(13) . . ?
O13 Ce2 N19 68.32(13) . . ?
O13 Ce2 N6 80.51(14) . . ?
O18 Ce2 O14 72.69(12) . . ?
O18 Ce2 N25 61.07(12) . . ?
O18 Ce2 N19 127.37(13) . . ?
O18 Ce2 N6 66.68(13) . . ?
N19 Ce2 N25 112.60(13) . . ?
N6 Ce2 N25 121.77(13) . . ?
N6 Ce2 N19 118.72(14) . . ?
O21 Ce3 O8 89.26(13) . . ?
O21 Ce3 O15 79.20(12) . . ?
O21 Ce3 O7 139.73(12) . . ?
O21 Ce3 O22 132.48(14) . . ?
O21 Ce3 N12 150.35(12) . . ?
O21 Ce3 N24 80.20(13) . . ?
O21 Ce3 N31 70.49(13) . . ?
O16 Ce3 O21 86.08(13) . . ?
O16 Ce3 O8 79.43(13) . . ?
O16 Ce3 O15 126.94(12) . . ?
O16 Ce3 O7 89.98(13) . . ?
O16 Ce3 O22 139.05(13) . . ?
O16 Ce3 N12 71.01(13) . . ?
O16 Ce3 N24 66.32(12) . . ?
O16 Ce3 N31 149.73(13) . . ?
O8 Ce3 O15 149.65(13) . . ?
O8 Ce3 O7 129.31(12) . . ?
O8 Ce3 O22 86.87(14) . . ?
O8 Ce3 N12 68.66(12) . . ?
O8 Ce3 N24 144.63(13) . . ?
O8 Ce3 N31 81.32(13) . . ?
O15 Ce3 N12 129.60(11) . . ?
O15 Ce3 N24 61.05(12) . . ?
O15 Ce3 N31 68.39(12) . . ?
O7 Ce3 O15 71.46(12) . . ?
O7 Ce3 N12 61.07(11) . . ?
O7 Ce3 N24 61.74(12) . . ?
O7 Ce3 N31 120.29(13) . . ?
O22 Ce3 O15 80.79(13) . . ?
O22 Ce3 O7 69.45(13) . . ?
O22 Ce3 N12 68.06(13) . . ?
O22 Ce3 N24 124.81(13) . . ?
O22 Ce3 N31 62.10(13) . . ?
N12 Ce3 N24 106.11(12) . . ?
N31 Ce3 N12 122.38(13) . . ?
N31 Ce3 N24 125.10(13) . . ?
C77 O12 Ce4 149.8(3) . . ?
C151 O21 Ce3 147.5(3) . . ?
C1 O1 Ce1 148.1(3) . . ?
C130 O24 Ce4 148.4(3) . . ?
C52 O9 Ce1 149.2(3) . . ?
C70 O11 Ce4 125.7(3) . . ?
C103 O16 Ce3 146.8(3) . . ?
C51 O8 Ce3 136.9(3) . . ?
C96 O15 Ce3 124.7(3) . . ?
C19 O3 Ce2 124.9(4) . . ?
C59 O10 Ce1 125.2(3) . . ?
C26 O4 Ce2 147.3(4) . . ?
C162 O5 Ce1 149.2(3) . . ?
C137 O23 Ce4 124.7(3) . . ?
C129 O20 Ce4 149.0(3) . . ?
C122 O19 Ce4 123.7(3) . . ?
C85 O14 Ce2 121.1(3) . . ?
C8 O2 Ce1 124.6(3) . . ?
C104 O17 Ce2 149.8(4) . . ?
C78 O13 Ce2 139.7(3) . . ?
C111 O18 Ce2 125.8(3) . . ?
C33 O6 Ce1 126.9(3) . . ?
C44 O7 Ce3 124.9(3) . . ?
C148 O22 Ce3 124.6(3) . . ?
N11 N12 Ce3 114.7(3) . . ?
C45 N12 Ce3 129.2(3) . . ?
C45 N12 N11 115.9(4) . . ?
N40 N14 Ce1 113.8(3) . . ?
C58 N14 Ce1 130.2(3) . . ?
C58 N14 N40 115.6(4) . . ?
N7 N8 H8 122.5 . . ?
C33 N8 H8 122.5 . . ?
C33 N8 N7 114.9(4) . . ?
N12 N11 H11 121.8 . . ?
C44 N11 N12 116.5(4) . . ?
C44 N11 H11 121.8 . . ?
N26 N25 Ce2 115.0(3) . . ?
C110 N25 Ce2 130.9(4) . . ?
C110 N25 N26 113.8(4) . . ?
N20 N19 Ce2 113.9(3) . . ?
C84 N19 Ce2 131.6(4) . . ?
C84 N19 N20 114.4(5) . . ?
N2 N1 Ce1 116.9(3) . . ?
C7 N1 Ce1 129.6(4) . . ?
C7 N1 N2 113.4(4) . . ?
N18 N17 H17 121.9 . . ?
C70 N17 H17 121.9 . . ?
C70 N17 N18 116.3(4) . . ?
N19 N20 H20 121.4 . . ?
C85 N20 N19 117.1(4) . . ?
C85 N20 H20 121.4 . . ?
N17 N18 Ce4 114.6(3) . . ?
C71 N18 Ce4 132.1(3) . . ?
C71 N18 N17 113.0(4) . . ?
N8 N7 Ce1 113.8(3) . . ?
C32 N7 Ce1 131.7(3) . . ?
C32 N7 N8 114.3(4) . . ?
N14 N40 H40 121.4 . . ?
C59 N40 N14 117.2(4) . . ?
C59 N40 H40 121.4 . . ?
N13 N36 Ce4 114.5(3) . . ?
C136 N36 Ce4 130.7(4) . . ?
C136 N36 N13 114.7(4) . . ?
N6 N5 H5 124.6 . . ?
C19 N5 H5 124.6 . . ?
C19 N5 N6 110.7(4) . . ?
N29 N30 Ce4 114.0(3) . . ?
C123 N30 Ce4 131.8(4) . . ?
C123 N30 N29 114.0(5) . . ?
N23 N24 Ce3 114.2(3) . . ?
C97 N24 Ce3 130.6(4) . . ?
C97 N24 N23 114.3(5) . . ?
N32 N31 Ce3 116.3(3) . . ?
C149 N31 Ce3 130.2(4) . . ?
C149 N31 N32 113.2(5) . . ?
C39 N10 C165 117.2(5) . . ?
N5 N6 Ce2 116.9(3) . . ?
C20 N6 Ce2 129.9(4) . . ?
C20 N6 N5 113.2(5) . . ?
N30 N29 H29 121.1 . . ?
C122 N29 N30 117.8(4) . . ?
C122 N29 H29 121.1 . . ?
N25 N26 H26 121.3 . . ?
C111 N26 N25 117.4(4) . . ?
C111 N26 H26 121.3 . . ?
N31 N32 H32 123.8 . . ?
C148 N32 N31 112.3(5) . . ?
C148 N32 H32 123.8 . . ?
N24 N23 H23 121.9 . . ?
C96 N23 N24 116.2(4) . . ?
C96 N23 H23 121.9 . . ?
O16 C103 C98 120.2(5) . . ?
O16 C103 C102 119.6(5) . . ?
C102 C103 C98 120.1(6) . . ?
N1 N2 H2 124.0 . . ?
C8 N2 N1 112.0(4) . . ?
C8 N2 H2 124.0 . . ?
N36 N13 H13 122.9 . . ?
C137 N13 N36 114.2(4) . . ?
C137 N13 H13 122.9 . . ?
C45 C46 C51 123.6(5) . . ?
C47 C46 C51 119.1(4) . . ?
C47 C46 C45 117.3(5) . . ?
O5 C162 C31 122.4(4) . . ?
O5 C162 C27 117.4(5) . . ?
C31 C162 C27 120.3(5) . . ?
C37 C9 H9 120.2 . . ?
C37 C9 C34 119.5(5) . . ?
C34 C9 H9 120.2 . . ?
O8 C51 C46 122.4(4) . . ?
O8 C51 C50 119.2(5) . . ?
C50 C51 C46 118.4(5) . . ?
O12 C77 C72 121.6(4) . . ?
O12 C77 C76 120.7(5) . . ?
C76 C77 C72 117.7(5) . . ?
O3 C19 N5 125.3(5) . . ?
O3 C19 C16 116.2(5) . . ?
N5 C19 C16 118.5(5) . . ?
O21 C151 C150 121.7(5) . . ?
O21 C151 C152 119.6(5) . . ?
C152 C151 C150 118.7(5) . . ?
O24 C130 C135 122.1(5) . . ?
O24 C130 C131 120.4(5) . . ?
C131 C130 C135 117.4(5) . . ?
O11 C70 N17 121.7(5) . . ?
O11 C70 C68 120.5(5) . . ?
N17 C70 C68 117.8(5) . . ?
C161 N38 C159 120.8(6) . . ?
C161 N38 C160 122.3(6) . . ?
C159 N38 C160 116.6(6) . . ?
C10 N3 C11 118.6(5) . . ?
C119 C120 C122 123.7(5) . . ?
C121 C120 C122 118.2(5) . . ?
C121 C120 C119 118.1(5) . . ?
N12 C45 C46 124.8(5) . . ?
N12 C45 H45 117.6 . . ?
C46 C45 H45 117.6 . . ?
O7 C44 N11 120.7(4) . . ?
O7 C44 C41 120.9(4) . . ?
N11 C44 C41 118.5(4) . . ?
N14 C58 H58 116.9 . . ?
N14 C58 C57 126.2(5) . . ?
C57 C58 H58 116.9 . . ?
C78 C83 C84 122.1(5) . . ?
C82 C83 C84 116.4(6) . . ?
C82 C83 C78 121.4(5) . . ?
N10 C165 H165 118.3 . . ?
C41 C165 N10 123.4(5) . . ?
C41 C165 H165 118.3 . . ?
C46 C47 H47 119.2 . . ?
C48 C47 C46 121.5(5) . . ?
C48 C47 H47 119.2 . . ?
N18 C71 H71 117.8 . . ?
N18 C71 C72 124.5(5) . . ?
C72 C71 H71 117.8 . . ?
C91 N22 C95 116.4(5) . . ?
O10 C59 N40 121.2(5) . . ?
O10 C59 C60 120.0(5) . . ?
N40 C59 C60 118.8(5) . . ?
O15 C96 N23 123.7(4) . . ?
O15 C96 C94 119.4(5) . . ?
N23 C96 C94 116.8(4) . . ?
C10 C35 C8 123.7(5) . . ?
C13 C35 C8 119.9(5) . . ?
C13 C35 C10 116.3(5) . . ?
O9 C52 C57 121.8(4) . . ?
O9 C52 C53 120.9(5) . . ?
C57 C52 C53 117.3(5) . . ?
C9 C37 H37 120.4 . . ?
C36 C37 C9 119.2(5) . . ?
C36 C37 H37 120.4 . . ?
C115 N27 C113 118.3(5) . . ?
C1 C6 C7 124.0(5) . . ?
C5 C6 C1 118.2(5) . . ?
C5 C6 C7 117.8(5) . . ?
O19 C122 N29 122.2(4) . . ?
O19 C122 C120 120.0(5) . . ?
N29 C122 C120 117.7(5) . . ?
N19 C84 C83 123.7(5) . . ?
N19 C84 H84 118.1 . . ?
C83 C84 H84 118.1 . . ?
O2 C8 N2 124.9(5) . . ?
O2 C8 C35 114.0(5) . . ?
N2 C8 C35 121.1(5) . . ?
O13 C78 C83 123.3(5) . . ?
O13 C78 C79 117.7(6) . . ?
C83 C78 C79 118.9(5) . . ?
O14 C85 N20 121.5(5) . . ?
O14 C85 C86 120.0(5) . . ?
N20 C85 C86 118.5(5) . . ?
O1 C1 C6 121.9(5) . . ?
O1 C1 C2 119.6(5) . . ?
C2 C1 C6 118.4(5) . . ?
C51 C50 H50 119.8 . . ?
C49 C50 C51 120.4(5) . . ?
C49 C50 H50 119.8 . . ?
C77 C72 C71 123.9(5) . . ?
C73 C72 C77 119.9(5) . . ?
C73 C72 C71 116.2(5) . . ?
O6 C33 N8 122.7(4) . . ?
O6 C33 C34 117.7(4) . . ?
N8 C33 C34 119.6(4) . . ?
C14 N4 C17 119.5(6) . . ?
C61 C60 C59 126.0(5) . . ?
C64 C60 C59 116.7(5) . . ?
C64 C60 C61 117.3(5) . . ?
C151 C150 C149 123.8(5) . . ?
C155 C150 C151 119.3(5) . . ?
C155 C150 C149 116.8(6) . . ?
C87 C86 C85 126.2(5) . . ?
C87 C86 C90 116.8(5) . . ?
C90 C86 C85 117.0(5) . . ?
N3 C11 C14 118.8(5) . . ?
C12 C11 N3 122.0(5) . . ?
C12 C11 C14 119.1(6) . . ?
N1 C7 C6 126.6(5) . . ?
N1 C7 H7 116.7 . . ?
C6 C7 H7 116.7 . . ?
C162 C31 C32 124.0(5) . . ?
C162 C31 C30 118.9(5) . . ?
C30 C31 C32 117.2(5) . . ?
O17 C104 C109 121.6(5) . . ?
O17 C104 C105 119.1(6) . . ?
C109 C104 C105 119.3(5) . . ?
C130 C135 C136 122.9(5) . . ?
C134 C135 C130 118.9(5) . . ?
C134 C135 C136 118.2(6) . . ?
C11 C12 H12 121.5 . . ?
C13 C12 C11 117.1(6) . . ?
C13 C12 H12 121.5 . . ?
O18 C111 N26 120.8(4) . . ?
O18 C111 C112 119.5(5) . . ?
N26 C111 C112 119.7(5) . . ?
C77 C76 H76 119.0 . . ?
C75 C76 C77 122.0(5) . . ?
C75 C76 H76 119.0 . . ?
O20 C129 C124 121.6(4) . . ?
O20 C129 C128 120.0(5) . . ?
C124 C129 C128 118.4(5) . . ?
O23 C137 N13 124.3(5) . . ?
O23 C137 C138 118.1(5) . . ?
N13 C137 C138 117.6(5) . . ?
C69 C68 C70 119.2(5) . . ?
C67 C68 C70 123.5(5) . . ?
C67 C68 C69 117.3(5) . . ?
C87 C88 H88 120.8 . . ?
C87 C88 C89 118.5(5) . . ?
C89 C88 H88 120.8 . . ?
C165 C41 C44 125.7(5) . . ?
C165 C41 C42 118.8(5) . . ?
C42 C41 C44 115.5(5) . . ?
C104 C109 C110 124.1(5) . . ?
C104 C109 C108 119.7(6) . . ?
C108 C109 C110 116.2(6) . . ?
N30 C123 H123 117.8 . . ?
N30 C123 C124 124.4(5) . . ?
C124 C123 H123 117.8 . . ?
N25 C110 C109 123.9(5) . . ?
N25 C110 H110 118.1 . . ?
C109 C110 H110 118.1 . . ?
C9 C34 C33 127.0(5) . . ?
C9 C34 C38 116.9(5) . . ?
C38 C34 C33 116.0(5) . . ?
N31 C149 C150 126.2(5) . . ?
N31 C149 H149 116.9 . . ?
C150 C149 H149 116.9 . . ?
C129 C124 C123 124.0(5) . . ?
C129 C124 C125 118.6(5) . . ?
C125 C124 C123 117.0(5) . . ?
C103 C98 C97 124.0(5) . . ?
C103 C98 C99 118.7(6) . . ?
C99 C98 C97 117.2(6) . . ?
C158 N37 C157 119.2(5) . . ?
C158 N37 C156 122.8(6) . . ?
C157 N37 C156 117.9(6) . . ?
C65 N16 C67 117.9(5) . . ?
N7 C32 C31 125.1(5) . . ?
N7 C32 H32A 117.5 . . ?
C31 C32 H32A 117.5 . . ?
C52 C57 C58 123.3(4) . . ?
C56 C57 C58 117.6(5) . . ?
C56 C57 C52 119.0(5) . . ?
C63 N15 C64 117.7(5) . . ?
C162 C27 H27 120.5 . . ?
C28 C27 C162 119.1(6) . . ?
C28 C27 H27 120.5 . . ?
C103 C102 H102 119.7 . . ?
C101 C102 C103 120.5(6) . . ?
C101 C102 H102 119.7 . . ?
N10 C39 C36 116.8(5) . . ?
N10 C39 C43 123.3(5) . . ?
C43 C39 C36 119.8(5) . . ?
C130 C131 H131 118.8 . . ?
C132 C131 C130 122.4(6) . . ?
C132 C131 H131 118.8 . . ?
N4 C14 C11 117.4(5) . . ?
C18 C14 N4 120.8(6) . . ?
C18 C14 C11 121.7(6) . . ?
C86 C87 C88 120.3(5) . . ?
C86 C87 H87 119.9 . . ?
C88 C87 H87 119.9 . . ?
C143 N33 C145 119.6(6) . . ?
C63 C62 H62 120.1 . . ?
C63 C62 C61 119.8(5) . . ?
C61 C62 H62 120.1 . . ?
C17 C16 C19 121.3(6) . . ?
C15 C16 C19 119.8(5) . . ?
C15 C16 C17 118.9(6) . . ?
O26 C161 N38 124.6(6) . . ?
O26 C161 H161 117.7 . . ?
N38 C161 H161 117.7 . . ?
N15 C63 C62 121.8(5) . . ?
N15 C63 C65 116.8(5) . . ?
C62 C63 C65 121.4(5) . . ?
O22 C148 C146 115.8(5) . . ?
N32 C148 O22 124.3(5) . . ?
N32 C148 C146 119.9(6) . . ?
C120 C119 H119 120.9 . . ?
C118 C119 C120 118.2(6) . . ?
C118 C119 H119 120.9 . . ?
C95 C94 C96 124.8(5) . . ?
C95 C94 C93 117.6(5) . . ?
C93 C94 C96 117.6(5) . . ?
N36 C136 C135 126.2(5) . . ?
N36 C136 H136 116.9 . . ?
C135 C136 H136 116.9 . . ?
N27 C115 C114 121.6(5) . . ?
N27 C115 C117 117.9(5) . . ?
C114 C115 C117 120.5(5) . . ?
C113 C112 C111 124.4(5) . . ?
C113 C112 C116 116.0(5) . . ?
C116 C112 C111 119.6(5) . . ?
C14 C18 H18 119.2 . . ?
C14 C18 C15 121.6(7) . . ?
C15 C18 H18 119.2 . . ?
N24 C97 C98 124.2(5) . . ?
N24 C97 H97 117.9 . . ?
C98 C97 H97 117.9 . . ?
C129 C128 H128 120.2 . . ?
C127 C128 C129 119.7(6) . . ?
C127 C128 H128 120.2 . . ?
C115 C114 H114 119.9 . . ?
C116 C114 C115 120.2(6) . . ?
C116 C114 H114 119.9 . . ?
C6 C5 H5A 118.7 . . ?
C4 C5 C6 122.6(6) . . ?
C4 C5 H5A 118.7 . . ?
N3 C10 C35 121.5(6) . . ?
N3 C10 H10 119.2 . . ?
C35 C10 H10 119.2 . . ?
C38 N35 C36 116.7(6) . . ?
C60 C61 C62 119.1(5) . . ?
C60 C61 H61 120.4 . . ?
C62 C61 H61 120.4 . . ?
O4 C26 C21 123.2(6) . . ?
O4 C26 C25 120.8(6) . . ?
C25 C26 C21 116.0(7) . . ?
N27 C113 C112 123.1(6) . . ?
N27 C113 H113 118.5 . . ?
C112 C113 H113 118.5 . . ?
N22 C91 C89 117.5(5) . . ?
N22 C91 C92 122.5(5) . . ?
C92 C91 C89 120.0(6) . . ?
C76 C75 H75 119.6 . . ?
C74 C75 C76 120.8(5) . . ?
C74 C75 H75 119.6 . . ?
N4 C17 C16 119.7(7) . . ?
N4 C17 H17A 120.2 . . ?
C16 C17 H17A 120.2 . . ?
C50 C49 H49 119.3 . . ?
C48 C49 C50 121.4(5) . . ?
C48 C49 H49 119.3 . . ?
C35 C13 H13A 117.8 . . ?
C12 C13 C35 124.3(6) . . ?
C12 C13 H13A 117.8 . . ?
N34 C141 C143 117.0(6) . . ?
N34 C141 C140 121.2(6) . . ?
C140 C141 C143 121.7(6) . . ?
C121 N28 C117 117.5(6) . . ?
C47 C48 H48 120.5 . . ?
C49 C48 C47 119.0(5) . . ?
C49 C48 H48 120.5 . . ?
C52 C53 H53 118.7 . . ?
C54 C53 C52 122.6(6) . . ?
C54 C53 H53 118.7 . . ?
N6 C20 H20A 116.6 . . ?
N6 C20 C21 126.8(6) . . ?
C21 C20 H20A 116.6 . . ?
C27 C28 H28 119.3 . . ?
C29 C28 C27 121.4(6) . . ?
C29 C28 H28 119.3 . . ?
C90 N21 C89 119.0(5) . . ?
C139 C138 C137 123.3(6) . . ?
C142 C138 C137 118.5(5) . . ?
C142 C138 C139 117.8(5) . . ?
N22 C95 C94 125.4(6) . . ?
N22 C95 H95 117.3 . . ?
C94 C95 H95 117.3 . . ?
C16 C15 H15 120.3 . . ?
C18 C15 C16 119.5(6) . . ?
C18 C15 H15 120.3 . . ?
C141 N34 C142 116.9(6) . . ?
C120 C121 H121 118.1 . . ?
N28 C121 C120 123.7(6) . . ?
N28 C121 H121 118.1 . . ?
C128 C127 H127 118.9 . . ?
C126 C127 C128 122.1(6) . . ?
C126 C127 H127 118.9 . . ?
C108 C107 H107 119.0 . . ?
C106 C107 H107 119.0 . . ?
C106 C107 C108 122.0(6) . . ?
C75 C74 H74 120.2 . . ?
C75 C74 C73 119.6(6) . . ?
C73 C74 H74 120.2 . . ?
C31 C30 H30 120.0 . . ?
C29 C30 C31 120.1(6) . . ?
C29 C30 H30 120.0 . . ?
C1 C2 H2A 119.7 . . ?
C3 C2 C1 120.7(6) . . ?
C3 C2 H2A 119.7 . . ?
C5 C4 H4 120.9 . . ?
C5 C4 C3 118.2(7) . . ?
C3 C4 H4 120.9 . . ?
N33 C143 C141 116.9(6) . . ?
N33 C143 C144 120.5(6) . . ?
C144 C143 C141 122.6(6) . . ?
C72 C73 H73 120.0 . . ?
C74 C73 C72 120.0(6) . . ?
C74 C73 H73 120.0 . . ?
C151 C152 H152 119.8 . . ?
C153 C152 C151 120.5(6) . . ?
C153 C152 H152 119.8 . . ?
C37 C36 C39 123.4(5) . . ?
N35 C36 C37 122.7(5) . . ?
N35 C36 C39 113.9(5) . . ?
C109 C108 C107 117.8(7) . . ?
C109 C108 H108 121.1 . . ?
C107 C108 H108 121.1 . . ?
C150 C155 H155 119.6 . . ?
C154 C155 C150 120.8(7) . . ?
C154 C155 H155 119.6 . . ?
C104 C105 H105 119.5 . . ?
C106 C105 C104 121.0(7) . . ?
C106 C105 H105 119.5 . . ?
N28 C117 C115 118.8(5) . . ?
N28 C117 C118 121.8(5) . . ?
C118 C117 C115 119.4(5) . . ?
C145 C146 C148 119.2(6) . . ?
C147 C146 C148 123.6(6) . . ?
C147 C146 C145 117.2(6) . . ?
C119 C118 H118 119.7 . . ?
C117 C118 C119 120.6(6) . . ?
C117 C118 H118 119.7 . . ?
C53 C54 H54 119.8 . . ?
C53 C54 C55 120.4(5) . . ?
C55 C54 H54 119.8 . . ?
C135 C134 H134 119.2 . . ?
C133 C134 C135 121.6(7) . . ?
C133 C134 H134 119.2 . . ?
C88 C89 C91 120.2(5) . . ?
N21 C89 C88 122.3(5) . . ?
N21 C89 C91 117.6(5) . . ?
C78 C79 H79 121.9 . . ?
C78 C79 C80 116.2(7) . . ?
C80 C79 H79 121.9 . . ?
C65 C66 H66 120.3 . . ?
C69 C66 H66 120.3 . . ?
C69 C66 C65 119.4(6) . . ?
C83 C82 H82 119.8 . . ?
C81 C82 C83 120.5(7) . . ?
C81 C82 H82 119.8 . . ?
C60 C64 N15 124.2(6) . . ?
C60 C64 H64 117.9 . . ?
N15 C64 H64 117.9 . . ?
C102 C101 H101 119.7 . . ?
C102 C101 C100 120.6(7) . . ?
C100 C101 H101 119.7 . . ?
N16 C65 C63 117.5(5) . . ?
N16 C65 C66 121.2(5) . . ?
C66 C65 C63 121.4(6) . . ?
C112 C116 H116 119.6 . . ?
C114 C116 C112 120.7(6) . . ?
C114 C116 H116 119.6 . . ?
C124 C125 H125 119.4 . . ?
C126 C125 C124 121.2(6) . . ?
C126 C125 H125 119.4 . . ?
O25 C158 N37 122.8(6) . . ?
O25 C158 H158 118.6 . . ?
N37 C158 H158 118.6 . . ?
C68 C69 H69 119.9 . . ?
C66 C69 C68 120.2(6) . . ?
C66 C69 H69 119.9 . . ?
C2 C3 H3 119.1 . . ?
C4 C3 C2 121.7(7) . . ?
C4 C3 H3 119.1 . . ?
C138 C139 H139 120.6 . . ?
C138 C139 C140 118.8(6) . . ?
C140 C139 H139 120.6 . . ?
C91 C92 H92 119.9 . . ?
C91 C92 C93 120.2(7) . . ?
C93 C92 H92 119.9 . . ?
C41 C42 H42 120.5 . . ?
C41 C42 C43 119.1(5) . . ?
C43 C42 H42 120.5 . . ?
C107 C106 H106 119.9 . . ?
C105 C106 C107 120.1(6) . . ?
C105 C106 H106 119.9 . . ?
C141 C140 C139 121.2(6) . . ?
C141 C140 H140 119.4 . . ?
C139 C140 H140 119.4 . . ?
C98 C99 H99 120.1 . . ?
C100 C99 C98 119.7(7) . . ?
C100 C99 H99 120.1 . . ?
C131 C132 H132 120.1 . . ?
C133 C132 C131 119.8(6) . . ?
C133 C132 H132 120.1 . . ?
C26 C21 C20 121.7(6) . . ?
C22 C21 C26 118.9(7) . . ?
C22 C21 C20 119.3(7) . . ?
N38 C159 H15A 109.5 . . ?
N38 C159 H15B 109.5 . . ?
N38 C159 H15C 109.5 . . ?
H15A C159 H15B 109.5 . . ?
H15A C159 H15C 109.5 . . ?
H15B C159 H15C 109.5 . . ?
N33 C145 C146 122.4(7) . . ?
N33 C145 H145 118.8 . . ?
C146 C145 H145 118.8 . . ?
C28 C29 C30 120.2(6) . . ?
C28 C29 H29A 119.9 . . ?
C30 C29 H29A 119.9 . . ?
C40 N39 C163 118.1(9) . . ?
C164 N39 C40 121.2(10) . . ?
C164 N39 C163 120.7(11) . . ?
C94 C93 H93 121.1 . . ?
C92 C93 C94 117.7(6) . . ?
C92 C93 H93 121.1 . . ?
C57 C56 H56 119.1 . . ?
C55 C56 C57 121.7(6) . . ?
C55 C56 H56 119.1 . . ?
C54 C55 H55 120.5 . . ?
C56 C55 C54 118.9(6) . . ?
C56 C55 H55 120.5 . . ?
C134 C133 H133 120.1 . . ?
C132 C133 C134 119.8(7) . . ?
C132 C133 H133 120.1 . . ?
C152 C153 H153 119.5 . . ?
C154 C153 C152 121.0(6) . . ?
C154 C153 H153 119.5 . . ?
C86 C90 H90 118.4 . . ?
N21 C90 C86 123.2(6) . . ?
N21 C90 H90 118.4 . . ?
C68 C67 H67 118.0 . . ?
N16 C67 C68 123.9(6) . . ?
N16 C67 H67 118.0 . . ?
C155 C154 H154 120.1 . . ?
C153 C154 C155 119.7(6) . . ?
C153 C154 H154 120.1 . . ?
C39 C43 C42 118.2(5) . . ?
C39 C43 H43 120.9 . . ?
C42 C43 H43 120.9 . . ?
N37 C157 H15D 109.5 . . ?
N37 C157 H15E 109.5 . . ?
N37 C157 H15F 109.5 . . ?
H15D C157 H15E 109.5 . . ?
H15D C157 H15F 109.5 . . ?
H15E C157 H15F 109.5 . . ?
C138 C142 N34 123.9(6) . . ?
C138 C142 H142 118.0 . . ?
N34 C142 H142 118.0 . . ?
C146 C147 H147 120.4 . . ?
C146 C147 C144 119.1(7) . . ?
C144 C147 H147 120.4 . . ?
C101 C100 H100 119.9 . . ?
C99 C100 C101 120.3(7) . . ?
C99 C100 H100 119.9 . . ?
C79 C80 H80 118.2 . . ?
C81 C80 C79 123.5(6) . . ?
C81 C80 H80 118.2 . . ?
C82 C81 H81 120.3 . . ?
C80 C81 C82 119.5(6) . . ?
C80 C81 H81 120.3 . . ?
C127 C126 H126 120.1 . . ?
C125 C126 C127 119.8(6) . . ?
C125 C126 H126 120.1 . . ?
N38 C160 H16A 109.5 . . ?
N38 C160 H16B 109.5 . . ?
N38 C160 H16C 109.5 . . ?
H16A C160 H16B 109.5 . . ?
H16A C160 H16C 109.5 . . ?
H16B C160 H16C 109.5 . . ?
C34 C38 H38 117.6 . . ?
N35 C38 C34 124.7(6) . . ?
N35 C38 H38 117.6 . . ?
C143 C144 C147 121.2(7) . . ?
C143 C144 H144 119.4 . . ?
C147 C144 H144 119.4 . . ?
N37 C156 H15G 109.5 . . ?
N37 C156 H15H 109.5 . . ?
N37 C156 H15I 109.5 . . ?
H15G C156 H15H 109.5 . . ?
H15G C156 H15I 109.5 . . ?
H15H C156 H15I 109.5 . . ?
C21 C22 H22 118.2 . . ?
C23 C22 C21 123.6(8) . . ?
C23 C22 H22 118.2 . . ?
C26 C25 H25 120.0 . . ?
C26 C25 C24 120.0(8) . . ?
C24 C25 H25 120.0 . . ?
N39 C40 H40A 109.5 . . ?
N39 C40 H40B 109.5 . . ?
N39 C40 H40C 109.5 . . ?
H40A C40 H40B 109.5 . . ?
H40A C40 H40C 109.5 . . ?
H40B C40 H40C 109.5 . . ?
N39 C163 H16D 109.5 . . ?
N39 C163 H16E 109.5 . . ?
N39 C163 H16F 109.5 . . ?
H16D C163 H16E 109.5 . . ?
H16D C163 H16F 109.5 . . ?
H16E C163 H16F 109.5 . . ?
N39 C164 H164 119.2 . . ?
O27 C164 N39 121.6(13) . . ?
O27 C164 H164 119.2 . . ?
C25 C24 H24 118.3 . . ?
C23 C24 C25 123.3(10) . . ?
C23 C24 H24 118.3 . . ?
C22 C23 H23A 121.0 . . ?
C24 C23 C22 118.0(10) . . ?
C24 C23 H23A 121.0 . . ?

loop_
_geom_bond_atom_site_label_1
_geom_bond_atom_site_label_2
_geom_bond_distance
_geom_bond_site_symmetry_2
_geom_bond_publ_flag
Ce1 O1 2.215(3) . ?
Ce1 O9 2.214(3) . ?
Ce1 O10 2.466(3) . ?
Ce1 O5 2.222(3) . ?
Ce1 O2 2.368(3) . ?
Ce1 O6 2.380(3) . ?
Ce1 N14 2.679(4) . ?
Ce1 N1 2.652(4) . ?
Ce1 N7 2.679(4) . ?
Ce4 O12 2.212(3) . ?
Ce4 O24 2.203(3) . ?
Ce4 O11 2.459(3) . ?
Ce4 O23 2.384(3) . ?
Ce4 O20 2.224(3) . ?
Ce4 O19 2.490(3) . ?
Ce4 N18 2.659(4) . ?
Ce4 N36 2.633(4) . ?
Ce4 N30 2.672(4) . ?
Ce2 O3 2.338(3) . ?
Ce2 O4 2.204(4) . ?
Ce2 O14 2.525(3) . ?
Ce2 O17 2.200(3) . ?
Ce2 O13 2.224(3) . ?
Ce2 O18 2.448(3) . ?
Ce2 N25 2.667(4) . ?
Ce2 N19 2.628(4) . ?
Ce2 N6 2.599(4) . ?
Ce3 O21 2.207(3) . ?
Ce3 O16 2.202(3) . ?
Ce3 O8 2.234(3) . ?
Ce3 O15 2.492(3) . ?
Ce3 O7 2.481(3) . ?
Ce3 O22 2.323(3) . ?
Ce3 N12 2.642(4) . ?
Ce3 N24 2.703(4) . ?
Ce3 N31 2.618(5) . ?
O12 C77 1.320(6) . ?
O21 C151 1.327(6) . ?
O1 C1 1.318(6) . ?
O24 C130 1.306(6) . ?
O9 C52 1.297(6) . ?
O11 C70 1.256(6) . ?
O16 C103 1.318(6) . ?
O8 C51 1.322(6) . ?
O15 C96 1.216(6) . ?
O3 C19 1.264(6) . ?
O10 C59 1.228(6) . ?
O4 C26 1.278(7) . ?
O5 C162 1.317(6) . ?
O23 C137 1.266(6) . ?
O20 C129 1.315(6) . ?
O19 C122 1.243(6) . ?
O14 C85 1.256(6) . ?
O2 C8 1.298(6) . ?
O17 C104 1.314(7) . ?
O13 C78 1.303(6) . ?
O18 C111 1.272(6) . ?
O6 C33 1.249(6) . ?
O7 C44 1.252(6) . ?
O22 C148 1.312(7) . ?
N12 N11 1.412(5) . ?
N12 C45 1.273(6) . ?
N14 N40 1.381(5) . ?
N14 C58 1.258(6) . ?
N8 H8 0.8700 . ?
N8 N7 1.399(5) . ?
N8 C33 1.321(6) . ?
N11 H11 0.8700 . ?
N11 C44 1.332(6) . ?
N25 N26 1.382(6) . ?
N25 C110 1.316(6) . ?
N19 N20 1.418(5) . ?
N19 C84 1.282(6) . ?
N1 N2 1.384(6) . ?
N1 C7 1.282(7) . ?
N17 H17 0.8700 . ?
N17 N18 1.423(5) . ?
N17 C70 1.327(7) . ?
N20 H20 0.8700 . ?
N20 C85 1.307(6) . ?
O26 C161 1.234(7) . ?
N18 C71 1.298(7) . ?
N7 C32 1.282(6) . ?
N40 H40 0.8700 . ?
N40 C59 1.347(6) . ?
N36 N13 1.415(6) . ?
N36 C136 1.282(7) . ?
N5 H5 0.8700 . ?
N5 N6 1.401(6) . ?
N5 C19 1.298(7) . ?
N30 N29 1.388(5) . ?
N30 C123 1.285(7) . ?
N24 N23 1.390(6) . ?
N24 C97 1.281(7) . ?
N31 N32 1.390(6) . ?
N31 C149 1.286(7) . ?
N10 C165 1.353(6) . ?
N10 C39 1.325(7) . ?
N6 C20 1.288(8) . ?
N29 H29 0.8700 . ?
N29 C122 1.324(7) . ?
N26 H26 0.8700 . ?
N26 C111 1.316(7) . ?
N32 H32 0.8700 . ?
N32 C148 1.285(7) . ?
N23 H23 0.8700 . ?
N23 C96 1.346(7) . ?
C103 C98 1.401(8) . ?
C103 C102 1.397(7) . ?
N2 H2 0.8700 . ?
N2 C8 1.304(7) . ?
N13 H13 0.8700 . ?
N13 C137 1.292(7) . ?
C46 C51 1.421(7) . ?
C46 C45 1.420(7) . ?
C46 C47 1.401(7) . ?
C162 C31 1.391(8) . ?
C162 C27 1.419(7) . ?
C9 H9 0.9400 . ?
C9 C37 1.372(7) . ?
C9 C34 1.385(7) . ?
C51 C50 1.394(6) . ?
C77 C72 1.416(7) . ?
C77 C76 1.385(7) . ?
C19 C16 1.504(7) . ?
C151 C150 1.406(8) . ?
C151 C152 1.393(7) . ?
C130 C135 1.430(8) . ?
C130 C131 1.400(7) . ?
C70 C68 1.473(7) . ?
N38 C161 1.300(7) . ?
N38 C159 1.450(8) . ?
N38 C160 1.464(9) . ?
N3 C11 1.387(8) . ?
N3 C10 1.353(7) . ?
C120 C122 1.498(7) . ?
C120 C119 1.392(8) . ?
C120 C121 1.369(8) . ?
C45 H45 0.9400 . ?
C44 C41 1.475(6) . ?
C58 H58 0.9400 . ?
C58 C57 1.464(7) . ?
C83 C84 1.435(7) . ?
C83 C78 1.416(8) . ?
C83 C82 1.402(7) . ?
C165 H165 0.9400 . ?
C165 C41 1.352(7) . ?
C47 H47 0.9400 . ?
C47 C48 1.375(8) . ?
C71 H71 0.9400 . ?
C71 C72 1.430(7) . ?
N22 C91 1.324(7) . ?
N22 C95 1.327(7) . ?
C59 C60 1.477(7) . ?
C96 C94 1.516(7) . ?
C35 C8 1.501(7) . ?
C35 C10 1.400(8) . ?
C35 C13 1.378(9) . ?
C52 C57 1.407(8) . ?
C52 C53 1.418(7) . ?
C37 H37 0.9400 . ?
C37 C36 1.371(8) . ?
N27 C115 1.336(8) . ?
N27 C113 1.347(7) . ?
C6 C1 1.401(7) . ?
C6 C7 1.454(8) . ?
C6 C5 1.399(8) . ?
C84 H84 0.9400 . ?
C78 C79 1.441(8) . ?
C85 C86 1.460(7) . ?
C1 C2 1.395(7) . ?
C50 H50 0.9400 . ?
C50 C49 1.392(8) . ?
C72 C73 1.408(8) . ?
O25 C158 1.244(8) . ?
C33 C34 1.484(7) . ?
N4 C14 1.359(9) . ?
N4 C17 1.392(8) . ?
C60 C61 1.387(8) . ?
C60 C64 1.356(8) . ?
C150 C149 1.470(8) . ?
C150 C155 1.387(8) . ?
C86 C87 1.372(8) . ?
C86 C90 1.424(8) . ?
C11 C12 1.371(8) . ?
C11 C14 1.462(8) . ?
C7 H7 0.9400 . ?
C31 C32 1.429(7) . ?
C31 C30 1.408(8) . ?
C104 C109 1.401(9) . ?
C104 C105 1.430(8) . ?
C135 C136 1.444(8) . ?
C135 C134 1.387(8) . ?
C12 H12 0.9400 . ?
C12 C13 1.346(8) . ?
C111 C112 1.482(7) . ?
C76 H76 0.9400 . ?
C76 C75 1.383(8) . ?
C129 C124 1.414(8) . ?
C129 C128 1.414(7) . ?
C137 C138 1.495(7) . ?
C68 C69 1.374(8) . ?
C68 C67 1.363(8) . ?
C88 H88 0.9400 . ?
C88 C87 1.386(7) . ?
C88 C89 1.398(8) . ?
C41 C42 1.368(7) . ?
C109 C110 1.448(8) . ?
C109 C108 1.422(8) . ?
C123 H123 0.9400 . ?
C123 C124 1.449(7) . ?
C110 H110 0.9400 . ?
C34 C38 1.385(8) . ?
C149 H149 0.9400 . ?
C124 C125 1.419(8) . ?
C98 C97 1.450(8) . ?
C98 C99 1.419(8) . ?
N37 C158 1.329(7) . ?
N37 C157 1.459(8) . ?
N37 C156 1.462(8) . ?
N16 C65 1.331(8) . ?
N16 C67 1.361(7) . ?
C32 H32A 0.9400 . ?
C57 C56 1.406(8) . ?
N15 C63 1.331(8) . ?
N15 C64 1.369(7) . ?
C27 H27 0.9400 . ?
C27 C28 1.380(9) . ?
C102 H102 0.9400 . ?
C102 C101 1.358(9) . ?
C39 C36 1.496(7) . ?
C39 C43 1.368(8) . ?
C131 H131 0.9400 . ?
C131 C132 1.378(9) . ?
C14 C18 1.343(8) . ?
C87 H87 0.9400 . ?
N33 C143 1.327(8) . ?
N33 C145 1.348(8) . ?
C62 H62 0.9400 . ?
C62 C63 1.368(8) . ?
C62 C61 1.395(7) . ?
C16 C17 1.395(8) . ?
C16 C15 1.387(9) . ?
C161 H161 0.9400 . ?
C63 C65 1.466(7) . ?
C148 C146 1.497(8) . ?
C119 H119 0.9400 . ?
C119 C118 1.375(7) . ?
C94 C95 1.360(8) . ?
C94 C93 1.379(9) . ?
C136 H136 0.9400 . ?
C115 C114 1.353(8) . ?
C115 C117 1.490(7) . ?
C112 C113 1.383(8) . ?
C112 C116 1.386(8) . ?
C18 H18 0.9400 . ?
C18 C15 1.366(8) . ?
C97 H97 0.9400 . ?
C128 H128 0.9400 . ?
C128 C127 1.376(9) . ?
C114 H114 0.9400 . ?
C114 C116 1.346(8) . ?
C5 H5A 0.9400 . ?
C5 C4 1.359(9) . ?
C10 H10 0.9400 . ?
N35 C36 1.351(8) . ?
N35 C38 1.324(8) . ?
C61 H61 0.9400 . ?
C26 C21 1.431(9) . ?
C26 C25 1.391(10) . ?
C113 H113 0.9400 . ?
C91 C89 1.499(7) . ?
C91 C92 1.365(9) . ?
C75 H75 0.9400 . ?
C75 C74 1.361(9) . ?
C17 H17A 0.9400 . ?
C49 H49 0.9400 . ?
C49 C48 1.373(9) . ?
C13 H13A 0.9400 . ?
C141 N34 1.335(8) . ?
C141 C143 1.478(8) . ?
C141 C140 1.356(9) . ?
N28 C121 1.345(7) . ?
N28 C117 1.346(8) . ?
C48 H48 0.9400 . ?
C53 H53 0.9400 . ?
C53 C54 1.343(8) . ?
C20 H20A 0.9400 . ?
C20 C21 1.451(9) . ?
C28 H28 0.9400 . ?
C28 C29 1.362(10) . ?
N21 C89 1.326(8) . ?
N21 C90 1.321(8) . ?
C138 C139 1.377(8) . ?
C138 C142 1.343(9) . ?
C95 H95 0.9400 . ?
C15 H15 0.9400 . ?
N34 C142 1.385(8) . ?
C121 H121 0.9400 . ?
C127 H127 0.9400 . ?
C127 C126 1.361(10) . ?
C107 H107 0.9400 . ?
C107 C108 1.419(10) . ?
C107 C106 1.375(11) . ?
C74 H74 0.9400 . ?
C74 C73 1.403(8) . ?
C30 H30 0.9400 . ?
C30 C29 1.400(9) . ?
C2 H2A 0.9400 . ?
C2 C3 1.368(9) . ?
C4 H4 0.9400 . ?
C4 C3 1.363(10) . ?
C143 C144 1.347(10) . ?
C73 H73 0.9400 . ?
C152 H152 0.9400 . ?
C152 C153 1.379(9) . ?
C108 H108 0.9400 . ?
C155 H155 0.9400 . ?
C155 C154 1.384(10) . ?
C105 H105 0.9400 . ?
C105 C106 1.351(9) . ?
C117 C118 1.367(8) . ?
C146 C145 1.388(9) . ?
C146 C147 1.370(9) . ?
C118 H118 0.9400 . ?
C54 H54 0.9400 . ?
C54 C55 1.396(9) . ?
C134 H134 0.9400 . ?
C134 C133 1.389(10) . ?
C79 H79 0.9400 . ?
C79 C80 1.452(10) . ?
C66 H66 0.9400 . ?
C66 C65 1.392(9) . ?
C66 C69 1.371(8) . ?
C82 H82 0.9400 . ?
C82 C81 1.389(9) . ?
C64 H64 0.9400 . ?
C101 H101 0.9400 . ?
C101 C100 1.396(10) . ?
C116 H116 0.9400 . ?
C125 H125 0.9400 . ?
C125 C126 1.355(9) . ?
C158 H158 0.9400 . ?
C69 H69 0.9400 . ?
C3 H3 0.9400 . ?
C139 H139 0.9400 . ?
C139 C140 1.377(8) . ?
C92 H92 0.9400 . ?
C92 C93 1.375(9) . ?
C42 H42 0.9400 . ?
C42 C43 1.393(8) . ?
C106 H106 0.9400 . ?
C140 H140 0.9400 . ?
C99 H99 0.9400 . ?
C99 C100 1.384(9) . ?
C132 H132 0.9400 . ?
C132 C133 1.371(10) . ?
C21 C22 1.411(10) . ?
C159 H15A 0.9700 . ?
C159 H15B 0.9700 . ?
C159 H15C 0.9700 . ?
C145 H145 0.9400 . ?
C29 H29A 0.9400 . ?
N39 C40 1.419(12) . ?
N39 C163 1.418(11) . ?
N39 C164 1.299(12) . ?
C93 H93 0.9400 . ?
C56 H56 0.9400 . ?
C56 C55 1.374(8) . ?
C55 H55 0.9400 . ?
C133 H133 0.9400 . ?
C153 H153 0.9400 . ?
C153 C154 1.360(11) . ?
C90 H90 0.9400 . ?
C67 H67 0.9400 . ?
C154 H154 0.9400 . ?
C43 H43 0.9400 . ?
C157 H15D 0.9700 . ?
C157 H15E 0.9700 . ?
C157 H15F 0.9700 . ?
C142 H142 0.9400 . ?
C147 H147 0.9400 . ?
C147 C144 1.384(9) . ?
C100 H100 0.9400 . ?
C80 H80 0.9400 . ?
C80 C81 1.359(11) . ?
C81 H81 0.9400 . ?
O27 C164 1.233(13) . ?
C126 H126 0.9400 . ?
C160 H16A 0.9700 . ?
C160 H16B 0.9700 . ?
C160 H16C 0.9700 . ?
C38 H38 0.9400 . ?
C144 H144 0.9400 . ?
C156 H15G 0.9700 . ?
C156 H15H 0.9700 . ?
C156 H15I 0.9700 . ?
C22 H22 0.9400 . ?
C22 C23 1.330(12) . ?
C25 H25 0.9400 . ?
C25 C24 1.421(13) . ?
C40 H40A 0.9700 . ?
C40 H40B 0.9700 . ?
C40 H40C 0.9700 . ?
C163 H16D 0.9700 . ?
C163 H16E 0.9700 . ?
C163 H16F 0.9700 . ?
C164 H164 0.9400 . ?
C24 H24 0.9400 . ?
C24 C23 1.314(14) . ?
C23 H23A 0.9400 . ?

loop_
_geom_torsion_atom_site_label_1
_geom_torsion_atom_site_label_2
_geom_torsion_atom_site_label_3
_geom_torsion_atom_site_label_4
_geom_torsion
_geom_torsion_site_symmetry_1
_geom_torsion_site_symmetry_2
_geom_torsion_site_symmetry_3
_geom_torsion_site_symmetry_4
_geom_torsion_publ_flag
Ce1 O1 C1 C6 4.5(9) . . . . ?
Ce1 O1 C1 C2 -173.6(4) . . . . ?
Ce1 O9 C52 C57 11.8(11) . . . . ?
Ce1 O9 C52 C53 -168.4(5) . . . . ?
Ce1 O10 C59 N40 13.2(7) . . . . ?
Ce1 O10 C59 C60 -165.1(3) . . . . ?
Ce1 O5 C162 C31 -6.3(10) . . . . ?
Ce1 O5 C162 C27 173.0(5) . . . . ?
Ce1 O2 C8 N2 -1.0(7) . . . . ?
Ce1 O2 C8 C35 179.0(3) . . . . ?
Ce1 O6 C33 N8 6.1(8) . . . . ?
Ce1 O6 C33 C34 -174.2(4) . . . . ?
Ce1 N14 N40 C59 -5.4(5) . . . . ?
Ce1 N14 C58 C57 2.8(8) . . . . ?
Ce1 N1 N2 C8 2.8(5) . . . . ?
Ce1 N1 C7 C6 3.3(8) . . . . ?
Ce1 N7 C32 C31 1.8(8) . . . . ?
Ce4 O12 C77 C72 0.2(9) . . . . ?
Ce4 O12 C77 C76 -179.4(4) . . . . ?
Ce4 O24 C130 C135 -1.6(10) . . . . ?
Ce4 O24 C130 C131 176.3(4) . . . . ?
Ce4 O11 C70 N17 -3.0(8) . . . . ?
Ce4 O11 C70 C68 178.7(4) . . . . ?
Ce4 O23 C137 N13 2.9(8) . . . . ?
Ce4 O23 C137 C138 -176.0(4) . . . . ?
Ce4 O20 C129 C124 12.3(10) . . . . ?
Ce4 O20 C129 C128 -168.1(4) . . . . ?
Ce4 O19 C122 N29 -10.7(7) . . . . ?
Ce4 O19 C122 C120 168.0(3) . . . . ?
Ce4 N18 C71 C72 -6.1(8) . . . . ?
Ce4 N36 N13 C137 -3.0(6) . . . . ?
Ce4 N36 C136 C135 4.7(9) . . . . ?
Ce4 N30 N29 C122 3.0(6) . . . . ?
Ce4 N30 C123 C124 6.9(9) . . . . ?
Ce2 O3 C19 N5 7.8(7) . . . . ?
Ce2 O3 C19 C16 -171.2(3) . . . . ?
Ce2 O4 C26 C21 5.0(12) . . . . ?
Ce2 O4 C26 C25 -176.5(6) . . . . ?
Ce2 O14 C85 N20 20.8(6) . . . . ?
Ce2 O14 C85 C86 -159.2(3) . . . . ?
Ce2 O17 C104 C109 -14.1(11) . . . . ?
Ce2 O17 C104 C105 165.7(5) . . . . ?
Ce2 O13 C78 C83 42.2(8) . . . . ?
Ce2 O13 C78 C79 -140.0(5) . . . . ?
Ce2 O18 C111 N26 -0.3(7) . . . . ?
Ce2 O18 C111 C112 177.6(4) . . . . ?
Ce2 N25 N26 C111 2.2(6) . . . . ?
Ce2 N25 C110 C109 7.7(8) . . . . ?
Ce2 N19 N20 C85 -16.3(5) . . . . ?
Ce2 N19 C84 C83 5.0(8) . . . . ?
Ce2 N6 C20 C21 -4.5(9) . . . . ?
Ce3 O21 C151 C150 -1.7(9) . . . . ?
Ce3 O21 C151 C152 177.1(4) . . . . ?
Ce3 O16 C103 C98 40.3(8) . . . . ?
Ce3 O16 C103 C102 -141.2(5) . . . . ?
Ce3 O8 C51 C46 -43.0(7) . . . . ?
Ce3 O8 C51 C50 137.0(4) . . . . ?
Ce3 O15 C96 N23 -3.3(7) . . . . ?
Ce3 O15 C96 C94 176.5(3) . . . . ?
Ce3 O7 C44 N11 -10.4(7) . . . . ?
Ce3 O7 C44 C41 170.7(4) . . . . ?
Ce3 O22 C148 N32 -6.4(8) . . . . ?
Ce3 O22 C148 C146 173.0(4) . . . . ?
Ce3 N12 N11 C44 12.7(5) . . . . ?
Ce3 N12 C45 C46 6.3(8) . . . . ?
Ce3 N24 N23 C96 1.0(6) . . . . ?
Ce3 N24 C97 C98 -8.1(8) . . . . ?
Ce3 N31 N32 C148 2.7(5) . . . . ?
Ce3 N31 C149 C150 -2.9(8) . . . . ?
O12 C77 C72 C71 3.7(8) . . . . ?
O12 C77 C72 C73 -178.2(5) . . . . ?
O12 C77 C76 C75 178.3(5) . . . . ?
O21 C151 C150 C149 -3.8(8) . . . . ?
O21 C151 C150 C155 179.4(5) . . . . ?
O21 C151 C152 C153 -178.7(5) . . . . ?
O1 C1 C2 C3 178.9(6) . . . . ?
O24 C130 C135 C136 -3.4(8) . . . . ?
O24 C130 C135 C134 179.1(6) . . . . ?
O24 C130 C131 C132 -178.8(6) . . . . ?
O9 C52 C57 C58 0.0(9) . . . . ?
O9 C52 C57 C56 177.4(6) . . . . ?
O9 C52 C53 C54 -179.2(6) . . . . ?
O11 C70 C68 C69 -3.4(9) . . . . ?
O11 C70 C68 C67 177.7(6) . . . . ?
O16 C103 C98 C97 -7.1(8) . . . . ?
O16 C103 C98 C99 175.6(5) . . . . ?
O16 C103 C102 C101 -176.1(5) . . . . ?
O8 C51 C50 C49 -180.0(5) . . . . ?
O15 C96 C94 C95 -179.6(6) . . . . ?
O15 C96 C94 C93 -0.4(9) . . . . ?
O3 C19 C16 C17 169.8(5) . . . . ?
O3 C19 C16 C15 -10.2(7) . . . . ?
O10 C59 C60 C61 -177.4(5) . . . . ?
O10 C59 C60 C64 1.3(8) . . . . ?
O4 C26 C21 C20 5.5(11) . . . . ?
O4 C26 C21 C22 -179.4(7) . . . . ?
O4 C26 C25 C24 179.5(10) . . . . ?
O5 C162 C31 C32 -0.3(8) . . . . ?
O5 C162 C31 C30 179.5(5) . . . . ?
O5 C162 C27 C28 -178.8(5) . . . . ?
O23 C137 C138 C139 -161.0(6) . . . . ?
O23 C137 C138 C142 12.7(9) . . . . ?
O20 C129 C124 C123 -10.3(9) . . . . ?
O20 C129 C124 C125 176.3(5) . . . . ?
O20 C129 C128 C127 -178.3(5) . . . . ?
O14 C85 C86 C87 171.1(5) . . . . ?
O14 C85 C86 C90 -10.4(8) . . . . ?
O17 C104 C109 C110 -2.9(9) . . . . ?
O17 C104 C109 C108 176.8(6) . . . . ?
O17 C104 C105 C106 -177.7(6) . . . . ?
O13 C78 C79 C80 -175.7(6) . . . . ?
O18 C111 C112 C113 179.3(6) . . . . ?
O18 C111 C112 C116 -1.8(9) . . . . ?
O6 C33 C34 C9 -166.8(6) . . . . ?
O6 C33 C34 C38 8.9(9) . . . . ?
O7 C44 C41 C165 -171.1(6) . . . . ?
O7 C44 C41 C42 11.8(8) . . . . ?
O22 C148 C146 C145 1.3(8) . . . . ?
O22 C148 C146 C147 -175.5(7) . . . . ?
N12 N11 C44 O7 -2.7(7) . . . . ?
N12 N11 C44 C41 176.1(4) . . . . ?
N14 N40 C59 O10 -4.0(7) . . . . ?
N14 N40 C59 C60 174.3(4) . . . . ?
N14 C58 C57 C52 -5.3(9) . . . . ?
N14 C58 C57 C56 177.3(6) . . . . ?
N8 N7 C32 C31 176.1(5) . . . . ?
N8 C33 C34 C9 12.9(10) . . . . ?
N8 C33 C34 C38 -171.4(7) . . . . ?
N11 N12 C45 C46 -179.6(5) . . . . ?
N11 C44 C41 C165 10.1(9) . . . . ?
N11 C44 C41 C42 -167.1(6) . . . . ?
N25 N26 C111 O18 -1.4(8) . . . . ?
N25 N26 C111 C112 -179.3(5) . . . . ?
N19 N20 C85 O14 -1.6(7) . . . . ?
N19 N20 C85 C86 178.3(4) . . . . ?
N1 N2 C8 O2 -1.5(7) . . . . ?
N1 N2 C8 C35 178.6(4) . . . . ?
N17 N18 C71 C72 -178.8(5) . . . . ?
N17 C70 C68 C69 178.3(6) . . . . ?
N17 C70 C68 C67 -0.6(9) . . . . ?
N20 N19 C84 C83 179.5(4) . . . . ?
N20 C85 C86 C87 -8.8(8) . . . . ?
N20 C85 C86 C90 169.7(5) . . . . ?
N18 N17 C70 O11 -0.4(8) . . . . ?
N18 N17 C70 C68 177.9(5) . . . . ?
N18 C71 C72 C77 -0.1(9) . . . . ?
N18 C71 C72 C73 -178.3(5) . . . . ?
N7 N8 C33 O6 -2.3(8) . . . . ?
N7 N8 C33 C34 178.0(5) . . . . ?
N40 N14 C58 C57 175.1(5) . . . . ?
N40 C59 C60 C61 4.2(8) . . . . ?
N40 C59 C60 C64 -177.0(6) . . . . ?
N36 N13 C137 O23 0.5(8) . . . . ?
N36 N13 C137 C138 179.4(5) . . . . ?
N5 N6 C20 C21 173.0(6) . . . . ?
N5 C19 C16 C17 -9.3(8) . . . . ?
N5 C19 C16 C15 170.7(5) . . . . ?
N30 N29 C122 O19 4.5(8) . . . . ?
N30 N29 C122 C120 -174.3(4) . . . . ?
N30 C123 C124 C129 1.8(9) . . . . ?
N30 C123 C124 C125 175.4(6) . . . . ?
N24 N23 C96 O15 1.3(8) . . . . ?
N24 N23 C96 C94 -178.6(4) . . . . ?
N31 N32 C148 O22 1.8(8) . . . . ?
N31 N32 C148 C146 -177.5(5) . . . . ?
N10 C165 C41 C44 -177.5(5) . . . . ?
N10 C165 C41 C42 -0.5(10) . . . . ?
N10 C39 C36 C37 -11.9(11) . . . . ?
N10 C39 C36 N35 167.9(7) . . . . ?
N10 C39 C43 C42 -0.9(13) . . . . ?
N6 N5 C19 O3 -2.6(7) . . . . ?
N6 N5 C19 C16 176.4(4) . . . . ?
N6 C20 C21 C26 -4.2(11) . . . . ?
N6 C20 C21 C22 -179.3(7) . . . . ?
N29 N30 C123 C124 -167.9(5) . . . . ?
N26 N25 C110 C109 -179.2(5) . . . . ?
N26 C111 C112 C113 -2.8(9) . . . . ?
N26 C111 C112 C116 176.2(6) . . . . ?
N32 N31 C149 C150 -176.4(5) . . . . ?
N32 C148 C146 C145 -179.3(6) . . . . ?
N32 C148 C146 C147 3.9(10) . . . . ?
N23 N24 C97 C98 -176.8(5) . . . . ?
N23 C96 C94 C95 0.3(9) . . . . ?
N23 C96 C94 C93 179.4(6) . . . . ?
C103 C98 C97 N24 -1.4(8) . . . . ?
C103 C98 C99 C100 1.5(8) . . . . ?
C103 C102 C101 C100 -0.4(9) . . . . ?
N2 N1 C7 C6 -179.0(5) . . . . ?
N13 N36 C136 C135 -177.2(5) . . . . ?
N13 C137 C138 C139 20.0(9) . . . . ?
N13 C137 C138 C142 -166.3(6) . . . . ?
C46 C51 C50 C49 0.0(8) . . . . ?
C46 C47 C48 C49 4.6(10) . . . . ?
C162 C31 C32 N7 1.2(9) . . . . ?
C162 C31 C30 C29 -1.2(9) . . . . ?
C162 C27 C28 C29 -0.3(10) . . . . ?
C9 C37 C36 C39 -177.2(6) . . . . ?
C9 C37 C36 N35 3.1(11) . . . . ?
C9 C34 C38 N35 -2.3(14) . . . . ?
C51 C46 C45 N12 14.0(9) . . . . ?
C51 C46 C47 C48 -4.8(9) . . . . ?
C51 C50 C49 C48 -0.2(9) . . . . ?
C77 C72 C73 C74 -0.1(8) . . . . ?
C77 C76 C75 C74 -0.2(9) . . . . ?
C19 N5 N6 Ce2 -2.8(5) . . . . ?
C19 N5 N6 C20 179.4(5) . . . . ?
C19 C16 C17 N4 -177.4(5) . . . . ?
C19 C16 C15 C18 179.0(5) . . . . ?
C151 C150 C149 N31 5.7(9) . . . . ?
C151 C150 C155 C154 0.0(9) . . . . ?
C151 C152 C153 C154 -1.5(10) . . . . ?
C130 C135 C136 N36 1.0(9) . . . . ?
C130 C135 C134 C133 -3.0(11) . . . . ?
C130 C131 C132 C133 2.2(11) . . . . ?
C70 N17 N18 Ce4 3.0(6) . . . . ?
C70 N17 N18 C71 177.1(5) . . . . ?
C70 C68 C69 C66 179.0(7) . . . . ?
C70 C68 C67 N16 179.2(6) . . . . ?
N3 C11 C12 C13 3.2(10) . . . . ?
N3 C11 C14 N4 177.0(5) . . . . ?
N3 C11 C14 C18 -0.5(8) . . . . ?
C120 C119 C118 C117 1.7(10) . . . . ?
C45 N12 N11 C44 -162.2(5) . . . . ?
C45 C46 C51 O8 -0.8(8) . . . . ?
C45 C46 C51 C50 179.2(5) . . . . ?
C45 C46 C47 C48 178.2(6) . . . . ?
C44 C41 C42 C43 177.8(7) . . . . ?
C58 N14 N40 C59 -179.0(5) . . . . ?
C58 C57 C56 C55 -179.6(7) . . . . ?
C83 C78 C79 C80 2.2(9) . . . . ?
C83 C82 C81 C80 -1.7(11) . . . . ?
C165 N10 C39 C36 178.5(6) . . . . ?
C165 N10 C39 C43 0.9(11) . . . . ?
C165 C41 C42 C43 0.5(11) . . . . ?
C47 C46 C51 O8 -177.6(5) . . . . ?
C47 C46 C51 C50 2.3(8) . . . . ?
C47 C46 C45 N12 -169.1(5) . . . . ?
C71 C72 C73 C74 178.2(5) . . . . ?
N22 C91 C89 C88 3.3(9) . . . . ?
N22 C91 C89 N21 -176.3(6) . . . . ?
N22 C91 C92 C93 5.1(13) . . . . ?
C59 C60 C61 C62 -179.3(5) . . . . ?
C59 C60 C64 N15 178.3(7) . . . . ?
C96 C94 C95 N22 -177.8(6) . . . . ?
C96 C94 C93 C92 -178.4(7) . . . . ?
C52 C57 C56 C55 2.9(10) . . . . ?
C52 C53 C54 C55 0.8(11) . . . . ?
C37 C9 C34 C33 176.2(6) . . . . ?
C37 C9 C34 C38 0.5(10) . . . . ?
N27 C115 C114 C116 0.2(12) . . . . ?
N27 C115 C117 N28 169.9(6) . . . . ?
N27 C115 C117 C118 -12.5(9) . . . . ?
C6 C1 C2 C3 0.7(8) . . . . ?
C6 C5 C4 C3 2.9(12) . . . . ?
C122 C120 C119 C118 176.6(6) . . . . ?
C122 C120 C121 N28 -175.9(7) . . . . ?
C84 N19 N20 C85 168.2(4) . . . . ?
C84 C83 C78 O13 -1.6(8) . . . . ?
C84 C83 C78 C79 -179.4(5) . . . . ?
C84 C83 C82 C81 179.4(6) . . . . ?
C8 C35 C10 N3 -179.7(5) . . . . ?
C8 C35 C13 C12 179.6(6) . . . . ?
C78 C83 C84 N19 -16.8(8) . . . . ?
C78 C83 C82 C81 3.5(9) . . . . ?
C78 C79 C80 C81 -0.5(11) . . . . ?
C85 C86 C87 C88 178.8(5) . . . . ?
C85 C86 C90 N21 179.5(7) . . . . ?
C1 C6 C7 N1 -3.7(9) . . . . ?
C1 C6 C5 C4 -2.7(10) . . . . ?
C1 C2 C3 C4 -0.5(11) . . . . ?
C50 C49 C48 C47 -2.1(10) . . . . ?
C72 C77 C76 C75 -1.3(8) . . . . ?
C33 N8 N7 Ce1 -1.6(5) . . . . ?
C33 N8 N7 C32 -176.9(5) . . . . ?
C33 C34 C38 N35 -178.5(9) . . . . ?
N4 C14 C18 C15 2.2(9) . . . . ?
C150 C151 C152 C153 0.1(8) . . . . ?
C150 C155 C154 C153 -1.3(11) . . . . ?
C11 N3 C10 C35 -0.9(9) . . . . ?
C11 C12 C13 C35 0.6(11) . . . . ?
C11 C14 C18 C15 179.7(5) . . . . ?
C7 N1 N2 C8 -175.2(5) . . . . ?
C7 C6 C1 O1 0.3(8) . . . . ?
C7 C6 C1 C2 178.5(5) . . . . ?
C7 C6 C5 C4 179.5(7) . . . . ?
C31 C162 C27 C28 0.5(8) . . . . ?
C31 C30 C29 C28 1.4(11) . . . . ?
C104 C109 C110 N25 2.6(9) . . . . ?
C104 C109 C108 C107 1.8(9) . . . . ?
C104 C105 C106 C107 0.1(11) . . . . ?
C135 C130 C131 C132 -0.8(9) . . . . ?
C135 C134 C133 C132 4.3(13) . . . . ?
C12 C11 C14 N4 -0.1(8) . . . . ?
C12 C11 C14 C18 -177.7(6) . . . . ?
C111 C112 C113 N27 -177.8(6) . . . . ?
C111 C112 C116 C114 177.9(7) . . . . ?
C76 C77 C72 C71 -176.7(5) . . . . ?
C76 C77 C72 C73 1.4(7) . . . . ?
C76 C75 C74 C73 1.7(10) . . . . ?
C129 C124 C125 C126 1.6(10) . . . . ?
C129 C128 C127 C126 2.8(10) . . . . ?
C137 C138 C139 C140 175.2(7) . . . . ?
C137 C138 C142 N34 -178.5(7) . . . . ?
C41 C42 C43 C39 0.2(13) . . . . ?
C109 C104 C105 C106 2.1(9) . . . . ?
C123 N30 N29 C122 178.7(5) . . . . ?
C123 C124 C125 C126 -172.3(6) . . . . ?
C110 N25 N26 C111 -172.0(5) . . . . ?
C110 C109 C108 C107 -178.5(6) . . . . ?
C34 C9 C37 C36 -0.9(10) . . . . ?
C149 N31 N32 C148 177.1(5) . . . . ?
C149 C150 C155 C154 -177.0(6) . . . . ?
C124 C129 C128 C127 1.2(8) . . . . ?
C124 C125 C126 C127 2.3(11) . . . . ?
C98 C103 C102 C101 2.3(8) . . . . ?
C98 C99 C100 C101 0.3(10) . . . . ?
C32 C31 C30 C29 178.6(6) . . . . ?
C57 C52 C53 C54 0.6(9) . . . . ?
C57 C56 C55 C54 -1.5(12) . . . . ?
N15 C63 C65 N16 -175.6(7) . . . . ?
N15 C63 C65 C66 4.6(10) . . . . ?
C27 C162 C31 C32 -179.5(5) . . . . ?
C27 C162 C31 C30 0.2(8) . . . . ?
C27 C28 C29 C30 -0.7(11) . . . . ?
C102 C103 C98 C97 174.5(5) . . . . ?
C102 C103 C98 C99 -2.8(8) . . . . ?
C102 C101 C100 C99 -0.9(10) . . . . ?
C39 N10 C165 C41 -0.1(9) . . . . ?
C131 C130 C135 C136 178.7(5) . . . . ?
C131 C130 C135 C134 1.2(8) . . . . ?
C131 C132 C133 C134 -3.9(13) . . . . ?
C14 N4 C17 C16 -1.8(9) . . . . ?
C14 C11 C12 C13 -179.8(6) . . . . ?
C14 C18 C15 C16 -1.4(9) . . . . ?
C87 C86 C90 N21 -1.8(10) . . . . ?
C87 C88 C89 C91 -179.9(5) . . . . ?
C87 C88 C89 N21 -0.4(10) . . . . ?
N33 C143 C144 C147 2.5(13) . . . . ?
C62 C63 C65 N16 5.4(9) . . . . ?
C62 C63 C65 C66 -174.4(7) . . . . ?
C63 N15 C64 C60 1.1(12) . . . . ?
C63 C62 C61 C60 0.7(9) . . . . ?
C148 C146 C145 N33 -175.5(6) . . . . ?
C148 C146 C147 C144 175.1(7) . . . . ?
C119 C120 C122 O19 -167.3(6) . . . . ?
C119 C120 C122 N29 11.5(8) . . . . ?
C119 C120 C121 N28 4.2(11) . . . . ?
C136 N36 N13 C137 178.6(5) . . . . ?
C136 C135 C134 C133 179.4(7) . . . . ?
C115 N27 C113 C112 -1.7(11) . . . . ?
C115 C114 C116 C112 1.5(12) . . . . ?
C115 C117 C118 C119 -177.7(6) . . . . ?
C97 N24 N23 C96 171.6(5) . . . . ?
C97 C98 C99 C100 -176.0(5) . . . . ?
C128 C129 C124 C123 170.2(5) . . . . ?
C128 C129 C124 C125 -3.3(8) . . . . ?
C128 C127 C126 C125 -4.6(11) . . . . ?
C114 C115 C117 N28 -8.0(10) . . . . ?
C114 C115 C117 C118 169.6(7) . . . . ?
C5 C6 C1 O1 -177.3(5) . . . . ?
C5 C6 C1 C2 0.9(8) . . . . ?
C5 C6 C7 N1 174.0(6) . . . . ?
C5 C4 C3 C2 -1.3(12) . . . . ?
C10 N3 C11 C12 -3.0(9) . . . . ?
C10 N3 C11 C14 179.9(5) . . . . ?
C10 C35 C8 O2 174.4(5) . . . . ?
C10 C35 C8 N2 -5.6(8) . . . . ?
C10 C35 C13 C12 -4.2(10) . . . . ?
C61 C60 C64 N15 -2.9(11) . . . . ?
C61 C62 C63 N15 -2.6(10) . . . . ?
C61 C62 C63 C65 176.4(6) . . . . ?
C26 C21 C22 C23 2.3(16) . . . . ?
C26 C25 C24 C23 -2(2) . . . . ?
C113 N27 C115 C114 -0.1(11) . . . . ?
C113 N27 C115 C117 -177.9(6) . . . . ?
C113 C112 C116 C114 -3.0(11) . . . . ?
C91 N22 C95 C94 -2.9(10) . . . . ?
C91 C92 C93 C94 -4.6(14) . . . . ?
C75 C74 C73 C72 -1.5(10) . . . . ?
C17 N4 C14 C11 -178.2(5) . . . . ?
C17 N4 C14 C18 -0.6(9) . . . . ?
C17 C16 C15 C18 -1.0(8) . . . . ?
C13 C35 C8 O2 -9.8(7) . . . . ?
C13 C35 C8 N2 170.2(6) . . . . ?
C13 C35 C10 N3 4.3(9) . . . . ?
C141 N34 C142 C138 4.1(12) . . . . ?
C141 C143 C144 C147 -175.8(8) . . . . ?
N28 C117 C118 C119 -0.1(11) . . . . ?
C53 C52 C57 C58 -179.8(5) . . . . ?
C53 C52 C57 C56 -2.4(9) . . . . ?
C53 C54 C55 C56 -0.4(12) . . . . ?
C20 C21 C22 C23 177.5(10) . . . . ?
C138 C139 C140 C141 1.7(12) . . . . ?
C95 N22 C91 C89 -179.7(6) . . . . ?
C95 N22 C91 C92 -1.3(11) . . . . ?
C95 C94 C93 C92 0.8(12) . . . . ?
C15 C16 C17 N4 2.5(9) . . . . ?
N34 C141 C143 N33 -168.4(7) . . . . ?
N34 C141 C143 C144 10.0(11) . . . . ?
N34 C141 C140 C139 -2.1(12) . . . . ?
C121 C120 C122 O19 12.8(8) . . . . ?
C121 C120 C122 N29 -168.4(6) . . . . ?
C121 C120 C119 C118 -3.6(10) . . . . ?
C121 N28 C117 C115 178.1(6) . . . . ?
C121 N28 C117 C118 0.5(11) . . . . ?
C30 C31 C32 N7 -178.6(6) . . . . ?
C143 N33 C145 C146 0.8(11) . . . . ?
C143 C141 N34 C142 175.5(7) . . . . ?
C143 C141 C140 C139 -178.1(7) . . . . ?
C152 C151 C150 C149 177.4(5) . . . . ?
C152 C151 C150 C155 0.6(8) . . . . ?
C152 C153 C154 C155 2.1(11) . . . . ?
C36 C39 C43 C42 -178.5(7) . . . . ?
C36 N35 C38 C34 4.3(15) . . . . ?
C108 C109 C110 N25 -177.1(6) . . . . ?
C108 C107 C106 C105 -1.4(12) . . . . ?
C155 C150 C149 N31 -177.4(5) . . . . ?
C105 C104 C109 C110 177.3(5) . . . . ?
C105 C104 C109 C108 -3.1(9) . . . . ?
C117 C115 C114 C116 178.0(7) . . . . ?
C117 N28 C121 C120 -2.6(12) . . . . ?
C146 C147 C144 C143 -0.2(14) . . . . ?
C134 C135 C136 N36 178.5(6) . . . . ?
C89 C88 C87 C86 0.8(9) . . . . ?
C89 C91 C92 C93 -176.6(8) . . . . ?
C89 N21 C90 C86 2.3(12) . . . . ?
C79 C80 C81 C82 0.2(12) . . . . ?
C82 C83 C84 N19 167.3(5) . . . . ?
C82 C83 C78 O13 174.0(5) . . . . ?
C82 C83 C78 C79 -3.8(8) . . . . ?
C64 C60 C61 C62 1.9(9) . . . . ?
C64 N15 C63 C62 1.7(11) . . . . ?
C64 N15 C63 C65 -177.2(7) . . . . ?
C65 N16 C67 C68 -0.1(11) . . . . ?
C65 C66 C69 C68 3.5(13) . . . . ?
C116 C112 C113 N27 3.2(11) . . . . ?
C69 C68 C67 N16 0.3(11) . . . . ?
C69 C66 C65 N16 -3.4(13) . . . . ?
C69 C66 C65 C63 176.4(7) . . . . ?
C139 C138 C142 N34 -4.4(12) . . . . ?
C92 C91 C89 C88 -175.2(7) . . . . ?
C92 C91 C89 N21 5.3(10) . . . . ?
C106 C107 C108 C109 0.4(11) . . . . ?
C140 C141 N34 C142 -0.6(11) . . . . ?
C140 C141 C143 N33 7.8(11) . . . . ?
C140 C141 C143 C144 -173.9(8) . . . . ?
C99 C98 C97 N24 175.9(5) . . . . ?
C21 C26 C25 C24 -1.9(15) . . . . ?
C21 C22 C23 C24 -7(2) . . . . ?
C159 N38 C161 O26 -175.4(6) . . . . ?
C145 N33 C143 C141 175.6(6) . . . . ?
C145 N33 C143 C144 -2.8(11) . . . . ?
C145 C146 C147 C144 -1.7(12) . . . . ?
C93 C94 C95 N22 3.1(11) . . . . ?
C90 C86 C87 C88 0.2(9) . . . . ?
C90 N21 C89 C88 -1.1(11) . . . . ?
C90 N21 C89 C91 178.4(7) . . . . ?
C67 C68 C69 C66 -2.0(12) . . . . ?
C67 N16 C65 C63 -178.1(6) . . . . ?
C67 N16 C65 C66 1.7(11) . . . . ?
C43 C39 C36 C37 165.9(8) . . . . ?
C43 C39 C36 N35 -14.4(11) . . . . ?
C157 N37 C158 O25 -173.3(7) . . . . ?
C142 C138 C139 C140 1.4(11) . . . . ?
C147 C146 C145 N33 1.5(11) . . . . ?
C160 N38 C161 O26 -1.6(10) . . . . ?
C38 N35 C36 C37 -4.6(13) . . . . ?
C38 N35 C36 C39 175.6(8) . . . . ?
C156 N37 C158 O25 9.1(12) . . . . ?
C25 C26 C21 C20 -173.1(8) . . . . ?
C25 C26 C21 C22 2.0(12) . . . . ?
C25 C24 C23 C22 7(2) . . . . ?
C40 N39 C164 O27 -3.9(16) . . . . ?
C163 N39 C164 O27 178.2(9) . . . . ?

loop_
_smtbx_masks_void_nr
_smtbx_masks_void_average_x
_smtbx_masks_void_average_y
_smtbx_masks_void_average_z
_smtbx_masks_void_volume
_smtbx_masks_void_count_electrons
_smtbx_masks_void_content
1 -0.616 -0.310 -0.040 7139.6 1235.1 ?
